data_4511888
loop_
_publ_author_name
'Chen, Wei-Chao'
'Yan, Li-Kai'
'Wu, Cai-Xia'
'Wang, Xin-Long'
'Shao, Kui-Zhan'
'Su, Zhong-Min'
'Wang, En-Bo'

_publ_section_title
;
 Assembly of Keggin-/Dawson-type Polyoxotungstate Clusters with Different
 Metal Units and SeO32--Heteroanion Templates
;
_journal_issue 10
_journal_name_full 'Crystal Growth &amp; Design'
_journal_page_first 5099
_journal_paper_doi 10.1021/cg500719q
_journal_volume 14
_journal_year 2014
_chemical_formula_sum 'Ce2 H57 K10 Na5 O152 Se4 W35'
_chemical_formula_weight 10026.24
_chemical_name_systematic
; 
 ? 
;
_space_group_IT_number 2
_symmetry_cell_setting triclinic
_symmetry_space_group_name_Hall '-P 1'
_symmetry_space_group_name_H-M 'P -1'
_atom_sites_solution_primary direct
_atom_sites_solution_secondary difmap
_audit_creation_method SHELXL-97
_cell_angle_alpha 93.628(2)
_cell_angle_beta 111.811(2)
_cell_angle_gamma 113.559(2)
_cell_formula_units_Z 2
_cell_length_a 18.806(3)
_cell_length_b 21.967(3)
_cell_length_c 24.552(3)
_cell_measurement_reflns_used 9946
_cell_measurement_temperature 296(2)
_cell_measurement_theta_max 27.8118
_cell_measurement_theta_min 2.3731
_cell_volume 8360(2)
_computing_cell_refinement 'RAPID AUTO'
_computing_data_collection 'RAPID AUTO'
_computing_data_reduction 'RAPID AUTO'
_computing_structure_refinement 'SHELXL-97 (Sheldrick, 1997)'
_computing_structure_solution 'SHELXS-97 (Sheldrick, 1990)'
_diffrn_ambient_temperature 296(2)
_diffrn_detector_area_resol_mean 0.01
_diffrn_measured_fraction_theta_full 0.987
_diffrn_measured_fraction_theta_max 0.987
_diffrn_measurement_device_type 'Bruker APEX area-detector diffractometer'
_diffrn_measurement_method '\f and \w scan'
_diffrn_radiation_monochromator graphite
_diffrn_radiation_source 'fine-focus sealed tube'
_diffrn_radiation_type MoK\a
_diffrn_radiation_wavelength 0.71073
_diffrn_reflns_av_R_equivalents 0.0538
_diffrn_reflns_av_sigmaI/netI 0.1067
_diffrn_reflns_limit_h_max 22
_diffrn_reflns_limit_h_min -22
_diffrn_reflns_limit_k_max 23
_diffrn_reflns_limit_k_min -26
_diffrn_reflns_limit_l_max 29
_diffrn_reflns_limit_l_min -29
_diffrn_reflns_number 43430
_diffrn_reflns_theta_full 25.00
_diffrn_reflns_theta_max 25.00
_diffrn_reflns_theta_min 1.88
_diffrn_standards_decay_% none
_diffrn_standards_interval_count 0
_diffrn_standards_interval_time 0
_diffrn_standards_number 0
_exptl_absorpt_coefficient_mu 25.733
_exptl_absorpt_correction_T_max 0.0600
_exptl_absorpt_correction_T_min 0.0572
_exptl_absorpt_correction_type numerical
_exptl_absorpt_process_details 'ABSCOR by T.Higashi    8 March, 1995'
_exptl_crystal_colour yellow
_exptl_crystal_density_diffrn 3.983
_exptl_crystal_density_method 'not measured'
_exptl_crystal_description block
_exptl_crystal_F_000 8720
_exptl_crystal_size_max 0.26
_exptl_crystal_size_mid 0.25
_exptl_crystal_size_min 0.25
_platon_squeeze_details
;
;
_refine_diff_density_max 6.084
_refine_diff_density_min -6.438
_refine_diff_density_rms 0.724
_refine_ls_extinction_method none
_refine_ls_goodness_of_fit_ref 0.972
_refine_ls_hydrogen_treatment constr
_refine_ls_matrix_type full
_refine_ls_number_parameters 1696
_refine_ls_number_reflns 29086
_refine_ls_number_restraints 937
_refine_ls_restrained_S_all 0.959
_refine_ls_R_factor_all 0.0907
_refine_ls_R_factor_gt 0.0698
_refine_ls_shift/su_max 0.002
_refine_ls_shift/su_mean 0.000
_refine_ls_structure_factor_coef Fsqd
_refine_ls_weighting_details 'calc w=1/[\s^2^(Fo^2^)+(0.1129P)^2^+0.0000P] where P=(Fo^2^+2Fc^2^)/3'
_refine_ls_weighting_scheme calc
_refine_ls_wR_factor_gt 0.1760
_refine_ls_wR_factor_ref 0.1856
_reflns_number_gt 20986
_reflns_number_total 29086
_reflns_threshold_expression >2sigma(I)
_cod_data_source_file cg500719q_si_006.cif
_cod_data_source_block 1
_cod_depositor_comments
;
The following automatic conversions were performed:

'_symmetry_cell_setting' value 'Triclinic' changed to 'triclinic'
according to
/home/saulius/struct/COD-crude-data--automatic-downloads/rss-feeds/ACS/lib/dictionaries/cif_core.dic
dictionary named 'cif_core.dic' version 2.4.2 from 2011-04-26.

Automatic conversion script
Id: cif_fix_values 2281 2013-09-26 08:29:07Z andrius 

 Adding full bibliography for 4511888--4511892.cif.
;
_cod_original_cell_volume 8360.3(19)
_cod_original_sg_symbol_H-M P-1
_cod_original_formula_sum 'H57 Ce2 K10 Na5 O152 Se4 W35'
_cod_database_code 4511888

loop_
_symmetry_equiv_pos_as_xyz
'x, y, z'
'-x, -y, -z'

loop_
_atom_site_label
_atom_site_type_symbol
_atom_site_fract_x
_atom_site_fract_y
_atom_site_fract_z
_atom_site_U_iso_or_equiv
_atom_site_adp_type
_atom_site_occupancy
_atom_site_symmetry_multiplicity
_atom_site_calc_flag
_atom_site_refinement_flags
_atom_site_disorder_group
W1 W 0.35791(6) 0.33622(5) 0.40734(4) 0.0133(2) Uani 1 1 d . .
W2 W -0.27783(6) 0.22753(5) 0.26438(4) 0.01064(19) Uani 1 1 d U .
W3 W 0.10126(6) 0.11626(5) 0.35575(4) 0.0124(2) Uani 1 1 d . .
W4 W 0.21677(6) 0.46526(5) 0.46517(4) 0.0145(2) Uani 1 1 d . .
W5 W 0.32433(6) 0.40068(5) 0.26970(4) 0.0137(2) Uani 1 1 d . .
W6 W 0.14008(6) 0.41328(5) 0.20077(4) 0.0135(2) Uani 1 1 d . .
W7 W 0.19644(6) 0.29256(5) 0.45350(4) 0.0121(2) Uani 1 1 d . .
W8 W -0.38065(6) 0.20454(5) 0.37368(4) 0.0129(2) Uani 1 1 d . .
W9 W -0.05714(6) 0.16121(5) 0.51669(4) 0.0167(2) Uani 1 1 d . .
W10 W 0.08377(6) 0.03855(5) 0.15634(4) 0.0171(2) Uani 1 1 d . .
W11 W -0.43813(6) 0.05735(5) 0.25737(4) 0.0161(2) Uani 1 1 d . .
W12 W -0.31320(6) 0.38091(5) 0.26864(4) 0.0155(2) Uani 1 1 d . .
W13 W -0.03626(6) 0.37469(5) 0.24791(4) 0.0119(2) Uani 1 1 d . .
W14 W 0.01610(6) 0.23477(5) 0.10199(4) 0.0153(2) Uani 1 1 d . .
W15 W -0.18680(6) 0.25174(5) 0.49938(4) 0.0139(2) Uani 1 1 d U .
W16 W 0.20684(6) 0.22479(5) 0.16343(4) 0.0144(2) Uani 1 1 d . .
W17 W -0.31794(7) -0.02827(5) 0.27358(5) 0.0189(2) Uani 1 1 d . .
W18 W 0.18446(6) 0.52736(5) 0.33821(4) 0.0165(2) Uani 1 1 d . .
W19 W 0.25189(6) 0.16137(5) 0.30259(4) 0.0133(2) Uani 1 1 d . .
W20 W -0.48155(6) 0.22439(5) 0.14970(4) 0.0185(2) Uani 1 1 d . .
W21 W -0.11058(6) 0.11706(5) 0.29242(4) 0.0114(2) Uani 1 1 d . .
W22 W -0.23368(7) 0.00987(5) 0.49717(5) 0.0186(2) Uani 1 1 d . .
W23 W -0.06848(6) -0.00975(5) 0.21267(4) 0.0166(2) Uani 1 1 d . .
W24 W -0.36799(6) 0.10262(5) 0.47588(4) 0.0155(2) Uani 1 1 d . .
W25 W -0.10524(6) 0.05263(5) 0.08579(4) 0.0169(2) Uani 1 1 d . .
W26 W -0.43393(6) -0.04577(5) 0.35604(5) 0.0192(2) Uani 1 1 d . .
W27 W -0.13208(7) 0.49265(5) 0.25831(4) 0.0179(2) Uani 1 1 d . .
W28 W -0.12165(7) 0.01507(5) 0.41154(5) 0.0181(2) Uani 1 1 d . .
W29 W 0.37115(6) 0.51176(5) 0.41127(4) 0.0171(2) Uani 1 1 d U .
W30 W -0.32797(7) 0.48329(6) 0.17004(5) 0.0242(2) Uani 1 1 d . .
W31 W -0.24119(8) 0.31564(6) 0.01831(5) 0.0275(3) Uani 1 1 d U .
W32 W -0.29476(8) 0.44882(7) 0.03390(5) 0.0319(3) Uani 1 1 d U .
W33 W -0.43282(7) 0.19744(6) 0.03073(4) 0.0247(2) Uani 1 1 d . .
W34 W -0.49092(7) 0.32699(6) 0.04754(5) 0.0254(3) Uani 1 1 d U .
W35 W -0.09082(7) 0.46892(6) 0.12540(5) 0.0250(3) Uani 1 1 d . .
Ce1 Ce -0.20168(9) 0.18191(7) 0.13211(6) 0.0157(3) Uani 1 1 d U .
Ce2 Ce -0.02975(8) 0.30486(7) 0.40673(5) 0.0101(3) Uani 1 1 d DU .
Se1 Se 0.15721(14) 0.35135(11) 0.32595(9) 0.0086(4) Uani 1 1 d . .
Se2 Se -0.23886(14) 0.12209(11) 0.38145(10) 0.0110(5) Uani 1 1 d . .
Se3 Se 0.04895(14) 0.17512(11) 0.22917(9) 0.0098(4) Uani 1 1 d . .
Se4 Se -0.27015(15) 0.33708(12) 0.14996(10) 0.0141(5) Uani 1 1 d . .
O1 O 0.2628(10) 0.3177(8) 0.2053(7) 0.016(3) Uani 1 1 d U .
O2 O 0.0835(11) 0.0680(9) 0.4066(7) 0.019(4) Uani 1 1 d U .
O3 O -0.1314(9) 0.1499(7) 0.2283(6) 0.008(3) Uani 1 1 d U .
O4 O 0.1672(10) 0.2022(8) 0.4135(7) 0.015(3) Uiso 1 1 d . .
O5 O -0.4204(11) 0.3135(9) 0.2091(7) 0.019(4) Uani 1 1 d U .
O6 O -0.4238(10) 0.1448(8) 0.4256(7) 0.020(4) Uani 1 1 d U .
O7 O 0.2574(10) 0.4360(8) 0.2125(6) 0.015(3) Uani 1 1 d U .
O8 O 0.1705(10) 0.0813(8) 0.2390(7) 0.017(3) Uani 1 1 d U .
O9 O -0.1351(9) 0.2770(7) 0.4536(6) 0.006(3) Uani 1 1 d U .
O10 O 0.0927(9) 0.3290(8) 0.1461(6) 0.010(3) Uiso 1 1 d . .
O11 O -0.4073(10) -0.0839(8) 0.2966(7) 0.017(4) Uani 1 1 d U .
O12 O -0.1218(11) 0.0297(9) 0.2375(7) 0.022(4) Uiso 1 1 d . .
O13 O 0.3126(10) 0.5570(8) 0.3717(7) 0.014(3) Uani 1 1 d U .
O14 O 0.3561(10) 0.4753(8) 0.3322(7) 0.014(3) Uani 1 1 d U .
O15 O 0.3200(10) 0.3145(8) 0.4658(7) 0.015(3) Uiso 1 1 d . .
O16 O 0.0070(9) 0.1377(8) 0.3176(6) 0.010(3) Uani 1 1 d U .
O17 O 0.2009(10) 0.1145(8) 0.3550(6) 0.013(3) Uani 1 1 d U .
O18 O 0.0564(10) 0.3762(8) 0.2306(7) 0.016(3) Uani 1 1 d U .
O19 O -0.2764(10) 0.1857(8) 0.5259(7) 0.017(4) Uani 1 1 d U .
O20 O -0.0323(10) 0.1362(9) 0.0748(7) 0.017(4) Uani 1 1 d U .
O21 O -0.2692(10) 0.3168(9) 0.2639(7) 0.018(3) Uani 1 1 d U .
O22 O -0.5329(10) 0.2744(9) 0.0964(7) 0.024(4) Uani 1 1 d U .
O23 O 0.3517(10) 0.3534(8) 0.3281(7) 0.014(3) Uani 1 1 d U .
O24 O 0.0027(10) 0.0910(8) 0.1860(6) 0.013(3) Uani 1 1 d U .
O25 O -0.3380(10) 0.1307(8) 0.2652(7) 0.016(3) Uani 1 1 d U .
O26 O -0.4351(10) 0.0219(8) 0.4045(7) 0.015(3) Uani 1 1 d U .
O27 O -0.0420(11) 0.0861(9) 0.4826(7) 0.020(4) Uani 1 1 d . .
O28 O 0.1893(10) 0.4906(8) 0.2692(7) 0.017(3) Uani 1 1 d U .
O29 O 0.0927(9) 0.2834(8) 0.4118(7) 0.012(3) Uani 1 1 d U .
O30 O 0.2449(10) 0.3934(9) 0.4798(7) 0.018(4) Uani 1 1 d U .
O31 O 0.2013(10) 0.5336(8) 0.4202(7) 0.016(3) Uani 1 1 d U .
O32 O -0.1939(11) 0.4532(9) 0.3044(7) 0.021(4) Uani 1 1 d . .
O33 O 0.0312(10) 0.0351(8) 0.2866(7) 0.019(4) Uani 1 1 d U .
O34 O 0.0179(10) -0.0222(8) 0.1882(7) 0.019(4) Uani 1 1 d U .
O35 O -0.3277(10) 0.2370(8) 0.3307(7) 0.018(4) Uani 1 1 d U .
O36 O 0.1333(9) 0.1759(8) 0.2865(6) 0.011(3) Uani 1 1 d U .
O37 O -0.0334(10) 0.2126(8) 0.4690(7) 0.016(3) Uani 1 1 d U .
O38 O 0.1236(10) 0.2340(8) 0.0981(7) 0.015(3) Uani 1 1 d U .
O39 O 0.3818(10) 0.4289(8) 0.4266(7) 0.017(3) Uani 1 1 d U .
O40 O -0.3583(12) 0.2600(9) 0.0019(7) 0.029(4) Uani 1 1 d . .
O41 O -0.1363(12) 0.3242(10) 0.5592(8) 0.030(4) Uani 1 1 d U .
O42 O 0.1413(11) 0.1280(8) 0.1439(7) 0.018(4) Uani 1 1 d U .
O43 O -0.2875(10) 0.2663(8) 0.4490(7) 0.015(3) Uani 1 1 d . .
O44 O 0.2631(11) 0.2108(9) 0.2468(7) 0.022(4) Uani 1 1 d U .
O45 O -0.0469(10) 0.4264(8) 0.1770(7) 0.017(4) Uani 1 1 d . .
O46 O -0.3432(10) -0.0454(9) 0.4188(7) 0.020(4) Uani 1 1 d U .
O47 O -0.1030(11) 0.4192(9) 0.2599(7) 0.021(4) Uani 1 1 d U .
O48 O -0.4966(10) -0.0159(8) 0.2858(7) 0.017(4) Uani 1 1 d U .
O49 O -0.1744(10) 0.0095(9) 0.0112(7) 0.020(4) Uani 1 1 d U .
O50 O 0.1934(11) 0.3623(8) 0.2733(7) 0.018(4) Uani 1 1 d U .
O51 O 0.2178(9) 0.3171(8) 0.3707(6) 0.010(3) Uani 1 1 d U .
O52 O -0.0919(11) 0.1846(9) 0.3463(7) 0.023(4) Uani 1 1 d U .
O53 O -0.0191(10) 0.3428(8) 0.3121(7) 0.018(4) Uani 1 1 d U .
O54 O -0.2934(12) 0.4929(10) 0.1097(8) 0.030(4) Uani 1 1 d U .
O55 O -0.1876(11) -0.0285(8) 0.4592(7) 0.022(4) Uani 1 1 d U .
O56 O -0.1855(9) 0.0881(8) 0.4342(6) 0.012(3) Uani 1 1 d U .
O57 O -0.1597(11) 0.0901(9) 0.1089(7) 0.022(4) Uani 1 1 d U .
O58 O -0.2356(10) -0.0336(8) 0.3454(7) 0.018(4) Uani 1 1 d U .
O59 O -0.3777(11) 0.2917(9) 0.1074(7) 0.022(4) Uani 1 1 d . .
O60 O -0.1317(11) -0.0219(9) 0.1274(7) 0.022(4) Uani 1 1 d U .
O61 O 0.4615(11) 0.3453(9) 0.4414(7) 0.022(4) Uani 1 1 d U .
O62 O -0.1184(11) 0.3020(9) 0.1932(8) 0.024(4) Uani 1 1 d U .
O63 O 0.2146(11) 0.4358(9) 0.3700(7) 0.021(4) Uani 1 1 d U .
O64 O -0.2538(10) 0.2109(9) 0.2051(7) 0.020(4) Uani 1 1 d U .
O65 O 0.1038(11) 0.4125(9) 0.4329(7) 0.020(4) Uiso 1 1 d . .
O66 O -0.1256(11) 0.2001(9) 0.5310(7) 0.023(4) Uani 1 1 d U .
O67 O -0.1773(10) 0.2539(8) 0.3271(7) 0.016(4) Uani 1 1 d U .
O68 O -0.2933(12) 0.0613(9) 0.5026(7) 0.026(4) Uani 1 1 d . .
O69 O 0.0741(10) 0.4748(8) 0.3094(7) 0.017(4) Uiso 1 1 d . .
O70 O -0.2529(12) -0.0418(10) 0.5459(8) 0.028(4) Uani 1 1 d . .
O71 O 0.2404(11) 0.5057(9) 0.5367(7) 0.022(4) Uani 1 1 d U .
O72 O 0.4133(11) 0.4344(9) 0.2559(8) 0.024(4) Uani 1 1 d U .
O73 O -0.5211(11) -0.1180(9) 0.3527(8) 0.027(4) Uani 1 1 d U .
O74 O -0.2300(10) 0.0542(8) 0.2744(7) 0.014(3) Uiso 1 1 d . .
O75 O -0.0248(12) 0.2509(9) 0.0324(7) 0.026(4) Uani 1 1 d U .
O76 O -0.2812(10) 0.1540(8) 0.4196(7) 0.014(3) Uani 1 1 d U .
O77 O -0.1718(13) 0.4999(10) 0.0762(9) 0.037(5) Uani 1 1 d U .
O78 O -0.2070(11) 0.5351(9) 0.2309(8) 0.025(4) Uiso 1 1 d . .
O79 O -0.4038(10) 0.0010(8) 0.2236(7) 0.018(4) Uani 1 1 d U .
O80 O -0.4061(12) 0.3822(10) 0.0254(8) 0.031(4) Uani 1 1 d U .
O81 O -0.5187(11) 0.0515(9) 0.1920(8) 0.028(4) Uani 1 1 d . .
O82 O -0.3301(13) -0.0875(11) 0.2180(9) 0.038(5) Uani 1 1 d U .
O83 O 0.0974(10) 0.2157(8) 0.1897(7) 0.017(3) Uani 1 1 d U .
O84 O -0.3273(10) 0.4950(8) -0.0156(7) 0.0163(14) Uani 1 1 d U .
O85 O -0.0402(10) 0.5591(8) 0.3158(7) 0.020(4) Uani 1 1 d . .
O86 O -0.1153(10) -0.0945(9) 0.2204(8) 0.022(4) Uani 1 1 d U .
O87 O 0.1074(11) 0.4566(9) 0.1475(7) 0.021(4) Uani 1 1 d U .
O88 O -0.1106(11) 0.5063(9) 0.1885(7) 0.024(4) Uani 1 1 d . .
O89 O 0.3435(11) 0.5106(9) 0.4756(8) 0.027(4) Uani 1 1 d U .
O90 O -0.2431(11) 0.3753(9) 0.0986(8) 0.026(4) Uani 1 1 d U .
O91 O 0.1249(12) -0.0076(9) 0.1302(8) 0.028(4) Uani 1 1 d U .
O92 O -0.5039(12) 0.2512(9) 0.0018(8) 0.029(4) Uiso 1 1 d . .
O93 O -0.3562(12) 0.5467(10) 0.1713(8) 0.033(5) Uiso 1 1 d . .
O94 O 0.2050(11) 0.2753(9) 0.5224(7) 0.022(4) Uani 1 1 d . .
O95 O -0.3300(10) 0.0466(8) 0.3384(7) 0.015(3) Uani 1 1 d U .
O96 O -0.1310(11) 0.0821(8) 0.5465(7) 0.020(4) Uani 1 1 d U .
O97 O 0.2791(11) 0.2312(9) 0.1337(7) 0.021(4) Uani 1 1 d U .
O98 O -0.5000(11) 0.1704(9) 0.0768(7) 0.021(4) Uani 1 1 d U .
O99 O -0.3456(10) 0.4467(8) 0.2396(7) 0.015(3) Uani 1 1 d U .
O100 O 0.0353(12) 0.1929(10) 0.5832(8) 0.032(5) Uani 1 1 d . .
O101 O -0.2705(10) 0.4022(9) 0.1883(6) 0.016(3) Uani 1 1 d U .
O102 O -0.4026(11) 0.2029(9) 0.1978(7) 0.021(4) Uani 1 1 d U .
O103 O 0.4755(11) 0.5709(9) 0.4393(8) 0.026(4) Uani 1 1 d U .
O104 O -0.0802(12) -0.0427(9) 0.4115(8) 0.026(4) Uani 1 1 d U .
O105 O -0.5670(11) 0.1798(10) 0.1619(8) 0.027(4) Uani 1 1 d U .
O106 O -0.4517(11) 0.2385(10) 0.3599(8) 0.026(4) Uani 1 1 d U .
O107 O -0.0103(11) 0.0268(9) 0.0869(7) 0.021(4) Uani 1 1 d U .
O108 O 0.3384(11) 0.1440(9) 0.3240(7) 0.025(4) Uani 1 1 d U .
O109 O -0.3510(11) 0.1786(10) 0.0776(7) 0.025(4) Uani 1 1 d . .
O110 O -0.4964(11) 0.1289(9) -0.0308(8) 0.030(4) Uani 1 1 d U .
O111 O -0.0021(13) 0.5356(10) 0.1256(8) 0.035(5) Uiso 1 1 d . .
O112 O 0.1910(12) 0.6076(9) 0.3304(7) 0.028(4) Uani 1 1 d . .
O113 O -0.5778(12) 0.3376(10) 0.0039(8) 0.031(4) Uiso 1 1 d . .
O114 O -0.4300(11) 0.4064(10) 0.1182(7) 0.026(4) Uani 1 1 d U .
O115 O -0.1349(13) 0.3991(11) 0.0540(8) 0.038(5) Uani 1 1 d U .
O116 O -0.2867(12) 0.3865(10) -0.0133(8) 0.030(4) Uani 1 1 d U .
O117 O -0.2378(10) 0.2884(9) -0.0488(7) 0.0199(16) Uani 1 1 d U .
O118 O 0.3042(10) 0.2431(8) 0.3651(7) 0.016(3) Uani 1 1 d U .
O119 O -0.2055(12) 0.2687(10) 0.0653(8) 0.030(4) Uani 1 1 d U .
O120 O -0.0572(11) 0.2247(9) 0.1328(8) 0.027(4) Uani 1 1 d U .
O121 O -0.4264(10) 0.0787(9) 0.5169(7) 0.020(4) Uani 1 1 d U .
O122 O -0.0931(12) 0.0626(9) 0.3616(7) 0.028(4) Uani 1 1 d U .
O123 O -0.4440(10) 0.1156(9) 0.3145(7) 0.021(4) Uani 1 1 d U .
O124 O -0.3304(12) 0.3795(10) 0.3321(7) 0.025(4) Uani 1 1 d U .
O1W O -0.2797(10) 0.1130(8) 0.0224(7) 0.0182(14) Uani 1 1 d U .
O2W O 0.015(2) 0.3963(14) 0.4987(11) 0.0138(17) Uani 0.45 1 d PDU 1
O2WA O 0.0605(18) 0.3536(16) 0.5205(8) 0.026(4) Uani 0.55 1 d PDU 2
O3W O -0.0791(11) 0.3988(8) 0.3861(8) 0.021(4) Uani 1 1 d U .
O4W O -0.3148(13) 0.0711(10) 0.1402(9) 0.041(5) Uani 1 1 d U .
K1 K 0.1380(5) 0.1366(3) 0.5229(3) 0.0365(15) Uani 1 1 d . .
K2 K -0.0008(5) -0.0767(4) 0.3523(3) 0.0410(17) Uani 1 1 d . .
K3 K 0.0547(4) 0.5337(4) 0.4256(3) 0.0434(17) Uani 1 1 d . .
K4 K -0.2467(5) -0.0926(4) -0.0925(3) 0.0475(19) Uani 1 1 d . .
K5 K -0.5549(5) 0.3538(4) 0.1822(3) 0.0406(19) Uani 0.90 1 d P .
K6 K -0.5246(5) 0.2171(4) 0.4495(3) 0.0410(18) Uani 0.90 1 d P .
K7 K -0.5950(5) 0.0393(4) 0.3308(4) 0.054(2) Uani 1 1 d . .
K8 K -0.4128(5) 0.3889(4) 0.4030(3) 0.054(2) Uani 1 1 d . .
K9 K -0.2984(7) -0.0443(6) 0.1174(5) 0.052(3) Uani 0.70 1 d P .
K10 K -0.3401(16) -0.1907(13) 0.5126(11) 0.097(7) Uani 0.50 1 d PU .
Na1 Na -0.1736(13) 0.4060(11) 0.4485(8) 0.024(4) Uani 0.50 1 d PU .
Na2 Na -0.5445(13) 0.3010(11) 0.2841(10) 0.049(6) Uani 0.60 1 d P .
Na3 Na -0.0099(16) 0.3825(13) 0.0253(11) 0.040(6) Uani 0.50 1 d P .
Na4 Na 0.1762(13) 0.3144(11) 0.6162(10) 0.063(6) Uani 0.70 1 d P .
Na5 Na -0.3538(15) 0.3312(12) 0.4996(10) 0.062(6) Uani 0.65 1 d P .
Na6 Na -0.589(2) 0.0747(15) 0.4445(14) 0.065(9) Uani 0.50 1 d P .
Na7 Na 0.6045(14) 0.5686(12) 0.4595(9) 0.040(5) Uani 0.55 1 d PU .
O5W O -0.1712(18) 0.1506(15) 0.6359(11) 0.027(7) Uani 0.65 1 d P .
O6W O -0.0818(16) -0.0924(13) -0.0083(11) 0.051(7) Uani 0.90 1 d P .
O7W O 0.1109(17) -0.1189(13) 0.0573(10) 0.034(6) Uani 0.75 1 d PU .
O8W O -0.3539(18) -0.0365(15) -0.0030(13) 0.056(8) Uani 0.80 1 d P .
O9W O 0.179(2) 0.6036(15) 0.2001(13) 0.045(8) Uani 0.70 1 d PU .
O10W O -0.148(2) 0.0350(13) 0.6791(13) 0.062(8) Uani 0.90 1 d P .
O11W O 0.353(2) 0.0915(18) 0.2215(14) 0.032(8) Uani 0.55 1 d PU .
O12W O 0.287(2) 0.7489(15) 0.3769(13) 0.049(8) Uani 0.75 1 d PU .

loop_
_atom_site_aniso_label
_atom_site_aniso_U_11
_atom_site_aniso_U_22
_atom_site_aniso_U_33
_atom_site_aniso_U_23
_atom_site_aniso_U_13
_atom_site_aniso_U_12
W1 0.0123(5) 0.0196(5) 0.0104(5) 0.0021(4) 0.0068(4) 0.0080(4)
W2 0.0118(4) 0.0149(5) 0.0107(4) 0.0076(4) 0.0083(4) 0.0073(4)
W3 0.0158(5) 0.0151(5) 0.0125(5) 0.0064(4) 0.0090(4) 0.0095(4)
W4 0.0170(5) 0.0145(5) 0.0130(5) 0.0002(4) 0.0094(4) 0.0060(4)
W5 0.0154(5) 0.0160(5) 0.0118(5) 0.0014(4) 0.0111(4) 0.0048(4)
W6 0.0188(5) 0.0157(5) 0.0105(5) 0.0062(4) 0.0110(4) 0.0074(4)
W7 0.0156(5) 0.0171(5) 0.0101(4) 0.0054(4) 0.0089(4) 0.0101(4)
W8 0.0146(5) 0.0176(5) 0.0154(5) 0.0094(4) 0.0115(4) 0.0101(4)
W9 0.0176(5) 0.0246(6) 0.0172(5) 0.0146(5) 0.0120(4) 0.0128(4)
W10 0.0180(5) 0.0164(5) 0.0172(5) -0.0022(4) 0.0089(4) 0.0077(4)
W11 0.0149(5) 0.0156(5) 0.0165(5) 0.0038(4) 0.0081(4) 0.0045(4)
W12 0.0210(5) 0.0210(5) 0.0130(5) 0.0072(4) 0.0102(4) 0.0144(4)
W13 0.0146(5) 0.0151(5) 0.0111(5) 0.0069(4) 0.0094(4) 0.0073(4)
W14 0.0173(5) 0.0213(5) 0.0078(4) 0.0023(4) 0.0074(4) 0.0078(4)
W15 0.0171(5) 0.0175(5) 0.0132(5) 0.0077(4) 0.0115(4) 0.0084(4)
W16 0.0166(5) 0.0179(5) 0.0105(5) -0.0003(4) 0.0095(4) 0.0066(4)
W17 0.0211(5) 0.0130(5) 0.0258(5) 0.0041(4) 0.0161(5) 0.0056(4)
W18 0.0216(5) 0.0133(5) 0.0168(5) 0.0031(4) 0.0122(4) 0.0064(4)
W19 0.0131(5) 0.0173(5) 0.0121(5) 0.0018(4) 0.0071(4) 0.0080(4)
W20 0.0151(5) 0.0267(6) 0.0162(5) 0.0076(5) 0.0064(4) 0.0119(4)
W21 0.0147(5) 0.0125(5) 0.0130(5) 0.0053(4) 0.0099(4) 0.0078(4)
W22 0.0234(5) 0.0225(6) 0.0265(5) 0.0202(5) 0.0198(5) 0.0153(5)
W23 0.0192(5) 0.0121(5) 0.0199(5) 0.0017(4) 0.0109(4) 0.0067(4)
W24 0.0178(5) 0.0197(5) 0.0208(5) 0.0137(4) 0.0161(4) 0.0109(4)
W25 0.0169(5) 0.0185(5) 0.0119(5) -0.0034(4) 0.0053(4) 0.0070(4)
W26 0.0186(5) 0.0138(5) 0.0291(6) 0.0099(5) 0.0164(5) 0.0048(4)
W27 0.0233(5) 0.0161(5) 0.0193(5) 0.0078(4) 0.0107(4) 0.0117(4)
W28 0.0229(5) 0.0200(5) 0.0288(6) 0.0188(5) 0.0204(5) 0.0154(4)
W29 0.0164(5) 0.0158(5) 0.0166(5) -0.0024(4) 0.0101(4) 0.0032(4)
W30 0.0312(6) 0.0277(6) 0.0256(6) 0.0155(5) 0.0132(5) 0.0223(5)
W31 0.0369(7) 0.0426(7) 0.0158(5) 0.0153(5) 0.0170(5) 0.0236(6)
W32 0.0383(7) 0.0478(8) 0.0264(6) 0.0287(6) 0.0190(5) 0.0277(6)
W33 0.0247(6) 0.0344(7) 0.0142(5) 0.0030(5) 0.0058(4) 0.0157(5)
W34 0.0252(6) 0.0395(7) 0.0164(5) 0.0129(5) 0.0060(5) 0.0211(5)
W35 0.0305(6) 0.0340(6) 0.0250(6) 0.0234(5) 0.0192(5) 0.0192(5)
Ce1 0.0171(7) 0.0210(7) 0.0125(6) 0.0040(6) 0.0090(6) 0.0096(6)
Ce2 0.0104(6) 0.0128(7) 0.0101(6) 0.0053(5) 0.0076(5) 0.0048(5)
Se1 0.0125(11) 0.0098(11) 0.0061(10) 0.0024(9) 0.0063(9) 0.0053(9)
Se2 0.0137(11) 0.0119(11) 0.0140(11) 0.0081(10) 0.0105(9) 0.0071(9)
Se3 0.0119(11) 0.0116(11) 0.0064(10) -0.0001(9) 0.0051(9) 0.0050(9)
Se4 0.0176(12) 0.0208(13) 0.0092(11) 0.0083(10) 0.0080(10) 0.0110(10)
O1 0.017(4) 0.017(4) 0.016(4) 0.0035(13) 0.0073(18) 0.0076(18)
O2 0.024(7) 0.021(7) 0.020(7) 0.012(6) 0.014(6) 0.013(6)
O3 0.008(3) 0.008(3) 0.008(3) 0.0021(12) 0.0034(16) 0.0033(16)
O5 0.029(7) 0.020(7) 0.010(6) 0.002(6) 0.010(6) 0.012(6)
O6 0.016(7) 0.015(7) 0.031(7) 0.013(6) 0.014(6) 0.004(5)
O7 0.015(7) 0.025(7) 0.013(6) 0.011(6) 0.009(5) 0.012(6)
O8 0.017(4) 0.017(4) 0.017(4) 0.0036(13) 0.0076(18) 0.0078(18)
O9 0.006(3) 0.006(3) 0.006(3) 0.0015(10) 0.0025(14) 0.0027(15)
O11 0.014(7) 0.013(7) 0.017(7) 0.006(6) 0.003(5) 0.002(5)
O13 0.013(3) 0.014(3) 0.014(3) 0.0041(13) 0.0058(16) 0.0060(17)
O14 0.015(3) 0.015(3) 0.014(3) 0.0031(13) 0.0069(17) 0.0065(18)
O16 0.010(3) 0.010(3) 0.010(3) 0.0027(13) 0.0043(16) 0.0046(17)
O17 0.013(3) 0.013(3) 0.013(3) 0.0030(13) 0.0060(17) 0.0060(18)
O18 0.023(7) 0.020(7) 0.011(6) 0.002(5) 0.009(5) 0.015(6)
O19 0.017(4) 0.017(4) 0.017(4) 0.0044(13) 0.0077(18) 0.0076(18)
O20 0.020(7) 0.024(7) 0.012(6) 0.001(6) 0.010(5) 0.012(6)
O21 0.020(7) 0.020(6) 0.014(7) 0.002(6) 0.007(5) 0.011(6)
O22 0.015(6) 0.034(7) 0.028(6) 0.007(5) 0.010(5) 0.017(5)
O23 0.014(3) 0.014(3) 0.014(3) 0.0031(13) 0.0063(17) 0.0059(18)
O24 0.018(7) 0.013(7) 0.007(6) 0.001(5) 0.007(5) 0.004(5)
O25 0.017(4) 0.016(4) 0.016(4) 0.0038(13) 0.0074(18) 0.0075(18)
O26 0.015(3) 0.015(4) 0.015(4) 0.0035(13) 0.0066(17) 0.0073(18)
O27 0.025(9) 0.029(10) 0.009(8) 0.006(8) 0.007(7) 0.017(8)
O28 0.017(4) 0.017(4) 0.017(4) 0.0040(13) 0.0072(18) 0.0076(18)
O29 0.007(6) 0.010(6) 0.016(6) 0.002(5) 0.003(5) 0.002(5)
O30 0.012(7) 0.031(8) 0.009(6) -0.004(6) 0.005(5) 0.008(6)
O31 0.016(4) 0.016(4) 0.015(4) 0.0040(13) 0.0071(17) 0.0071(18)
O32 0.020(9) 0.030(10) 0.014(9) -0.001(8) 0.002(7) 0.018(8)
O33 0.019(4) 0.018(4) 0.019(4) 0.0044(13) 0.0081(18) 0.0084(19)
O34 0.019(4) 0.019(4) 0.019(4) 0.0049(13) 0.0081(18) 0.0088(19)
O35 0.018(4) 0.018(4) 0.018(4) 0.0045(13) 0.0080(18) 0.0084(19)
O36 0.008(6) 0.018(7) 0.009(6) 0.004(5) 0.005(5) 0.005(5)
O37 0.018(7) 0.025(7) 0.018(7) 0.016(6) 0.011(5) 0.016(6)
O38 0.011(6) 0.024(7) 0.015(6) 0.009(6) 0.010(5) 0.009(5)
O39 0.017(4) 0.017(4) 0.017(4) 0.0038(13) 0.0075(18) 0.0080(18)
O40 0.038(11) 0.026(11) 0.011(9) -0.002(8) 0.010(8) 0.007(9)
O41 0.030(4) 0.030(4) 0.030(4) 0.0075(14) 0.0131(19) 0.013(2)
O42 0.026(7) 0.013(7) 0.013(6) 0.002(6) 0.012(6) 0.003(6)
O43 0.019(9) 0.006(8) 0.011(8) 0.001(7) -0.001(7) 0.004(7)
O44 0.022(4) 0.022(4) 0.022(4) 0.0052(14) 0.0096(19) 0.010(2)
O45 0.016(8) 0.023(9) 0.010(8) 0.006(7) 0.010(7) 0.003(7)
O46 0.020(4) 0.020(4) 0.021(4) 0.0051(14) 0.0087(18) 0.0096(19)
O47 0.021(4) 0.021(4) 0.021(4) 0.0050(14) 0.0096(19) 0.0092(19)
O48 0.017(4) 0.017(4) 0.017(4) 0.0044(13) 0.0079(18) 0.0073(19)
O49 0.014(7) 0.019(7) 0.016(7) -0.003(6) -0.006(5) 0.011(6)
O50 0.028(7) 0.013(7) 0.022(7) 0.006(6) 0.018(6) 0.011(6)
O51 0.013(6) 0.016(7) 0.006(6) 0.004(5) 0.004(5) 0.011(5)
O52 0.032(8) 0.031(8) 0.013(7) 0.007(6) 0.016(6) 0.016(6)
O53 0.018(4) 0.019(4) 0.018(4) 0.0041(13) 0.0083(18) 0.0084(19)
O54 0.031(4) 0.030(4) 0.030(4) 0.0080(15) 0.013(2) 0.014(2)
O55 0.032(8) 0.010(7) 0.026(7) 0.009(6) 0.016(6) 0.009(6)
O56 0.012(3) 0.012(3) 0.012(3) 0.0029(13) 0.0048(17) 0.0059(17)
O57 0.022(4) 0.022(4) 0.022(4) 0.0053(14) 0.0095(19) 0.010(2)
O58 0.019(7) 0.020(7) 0.023(7) 0.014(6) 0.015(6) 0.011(6)
O59 0.021(9) 0.027(10) 0.016(9) 0.009(8) 0.005(7) 0.010(8)
O60 0.028(7) 0.021(7) 0.010(7) 0.000(6) 0.010(6) 0.004(6)
O61 0.018(7) 0.031(8) 0.019(7) -0.001(6) 0.009(6) 0.013(6)
O62 0.017(7) 0.031(8) 0.027(7) 0.007(6) 0.017(6) 0.007(6)
O63 0.027(7) 0.022(7) 0.020(7) 0.005(6) 0.020(6) 0.009(6)
O64 0.019(7) 0.030(8) 0.014(7) 0.002(6) 0.012(6) 0.012(6)
O66 0.030(8) 0.026(8) 0.023(7) 0.012(6) 0.022(6) 0.009(6)
O67 0.011(7) 0.018(7) 0.012(6) 0.005(6) 0.007(5) -0.002(5)
O68 0.038(11) 0.018(10) 0.022(9) 0.013(8) 0.015(9) 0.011(8)
O70 0.038(11) 0.032(11) 0.031(10) 0.019(9) 0.025(9) 0.023(9)
O71 0.036(8) 0.017(7) 0.019(7) 0.000(6) 0.016(6) 0.014(6)
O72 0.022(7) 0.022(7) 0.033(8) 0.000(6) 0.014(6) 0.013(6)
O73 0.029(8) 0.015(7) 0.034(8) 0.007(6) 0.016(6) 0.006(6)
O75 0.037(8) 0.022(8) 0.015(7) 0.009(6) 0.016(6) 0.006(6)
O76 0.014(3) 0.014(3) 0.014(3) 0.0031(13) 0.0064(17) 0.0063(18)
O77 0.037(5) 0.037(5) 0.036(5) 0.0095(15) 0.016(2) 0.017(2)
O79 0.017(4) 0.018(4) 0.018(4) 0.0041(13) 0.0081(18) 0.0078(19)
O80 0.037(9) 0.037(11) 0.027(10) 0.017(9) 0.012(8) 0.026(8)
O81 0.019(9) 0.016(10) 0.036(11) -0.005(9) 0.007(8) 0.003(8)
O82 0.038(5) 0.038(5) 0.038(5) 0.0092(16) 0.016(2) 0.017(2)
O83 0.017(4) 0.017(4) 0.017(4) 0.0038(13) 0.0075(18) 0.0076(18)
O84 0.0167(16) 0.0159(15) 0.0161(15) 0.0055(9) 0.0062(7) 0.0078(10)
O85 0.015(9) 0.014(9) 0.028(10) 0.006(8) 0.011(8) 0.002(7)
O86 0.018(7) 0.019(7) 0.037(8) 0.007(6) 0.020(6) 0.009(6)
O87 0.021(4) 0.021(4) 0.021(4) 0.0054(14) 0.0097(19) 0.0094(19)
O88 0.020(9) 0.025(10) 0.024(9) 0.011(8) 0.005(8) 0.011(8)
O89 0.027(4) 0.028(4) 0.027(4) 0.0066(14) 0.012(2) 0.012(2)
O90 0.026(4) 0.026(4) 0.026(4) 0.0065(14) 0.012(2) 0.012(2)
O91 0.030(8) 0.025(8) 0.033(8) -0.003(6) 0.013(6) 0.017(6)
O94 0.024(10) 0.023(10) 0.013(8) 0.000(8) 0.006(7) 0.006(8)
O95 0.014(7) 0.021(7) 0.014(6) 0.004(6) 0.009(5) 0.009(5)
O96 0.033(8) 0.015(7) 0.025(7) 0.009(6) 0.019(6) 0.015(6)
O97 0.021(4) 0.021(4) 0.021(4) 0.0048(14) 0.0096(19) 0.0091(19)
O98 0.022(4) 0.021(4) 0.021(4) 0.0055(14) 0.0090(19) 0.0100(19)
O99 0.015(4) 0.015(4) 0.015(4) 0.0034(13) 0.0065(17) 0.0073(18)
O100 0.022(10) 0.044(12) 0.030(11) 0.014(10) 0.014(9) 0.012(9)
O101 0.014(7) 0.030(8) 0.011(6) 0.007(6) 0.007(5) 0.015(6)
O102 0.021(4) 0.021(4) 0.021(4) 0.0051(14) 0.0088(19) 0.0096(19)
O103 0.029(8) 0.017(7) 0.025(7) -0.005(6) 0.019(6) 0.000(6)
O104 0.033(8) 0.021(7) 0.036(8) 0.017(6) 0.020(6) 0.017(6)
O105 0.023(7) 0.034(8) 0.031(8) 0.014(6) 0.011(6) 0.021(6)
O106 0.022(7) 0.034(8) 0.030(8) 0.000(6) 0.014(6) 0.019(6)
O107 0.021(4) 0.022(4) 0.021(4) 0.0048(14) 0.0094(19) 0.0098(19)
O108 0.028(7) 0.030(8) 0.024(7) 0.003(6) 0.015(6) 0.016(6)
O109 0.022(10) 0.038(11) 0.020(9) 0.015(9) 0.009(8) 0.018(9)
O110 0.019(7) 0.028(8) 0.034(8) 0.009(6) 0.006(6) 0.007(6)
O112 0.029(10) 0.028(11) 0.020(9) -0.001(9) 0.006(8) 0.013(9)
O114 0.022(7) 0.036(8) 0.019(7) 0.008(6) 0.006(6) 0.015(6)
O115 0.045(9) 0.043(9) 0.030(8) 0.024(7) 0.020(6) 0.018(7)
O116 0.030(4) 0.030(4) 0.030(4) 0.0076(15) 0.013(2) 0.014(2)
O117 0.020(2) 0.021(2) 0.0190(16) 0.0038(9) 0.0104(14) 0.0086(11)
O118 0.016(4) 0.016(4) 0.016(4) 0.0037(13) 0.0068(17) 0.0071(18)
O119 0.030(4) 0.030(4) 0.030(4) 0.0076(15) 0.013(2) 0.014(2)
O120 0.023(7) 0.024(8) 0.035(8) 0.001(6) 0.022(6) 0.002(6)
O121 0.020(4) 0.020(4) 0.020(4) 0.0054(14) 0.0085(18) 0.0090(19)
O122 0.030(8) 0.028(8) 0.021(7) 0.010(6) 0.016(6) 0.006(6)
O123 0.013(7) 0.021(7) 0.019(7) 0.004(6) 0.006(6) 0.000(5)
O124 0.032(8) 0.033(8) 0.022(7) 0.011(6) 0.017(6) 0.020(6)
O1W 0.0188(18) 0.0184(17) 0.0166(13) 0.0028(9) 0.0076(11) 0.0081(11)
O2W 0.014(2) 0.0139(19) 0.0135(18) 0.0029(8) 0.0064(13) 0.0060(13)
O2WA 0.026(4) 0.027(4) 0.026(4) 0.0066(14) 0.011(2) 0.012(2)
O3W 0.028(7) 0.009(7) 0.030(7) 0.009(6) 0.011(6) 0.012(6)
O4W 0.044(13) 0.021(10) 0.040(12) -0.001(10) 0.019(10) 0.000(8)
K1 0.050(4) 0.032(4) 0.046(4) 0.024(3) 0.031(3) 0.024(3)
K2 0.051(4) 0.050(4) 0.041(4) 0.024(4) 0.026(3) 0.034(4)
K3 0.037(4) 0.041(4) 0.054(4) 0.013(4) 0.022(3) 0.017(3)
K4 0.040(4) 0.047(4) 0.050(4) -0.008(4) 0.023(4) 0.014(4)
K5 0.058(5) 0.061(5) 0.033(4) 0.018(4) 0.031(4) 0.044(5)
K6 0.035(4) 0.056(5) 0.047(5) 0.019(4) 0.028(4) 0.024(4)
K7 0.049(5) 0.054(5) 0.060(5) 0.015(4) 0.029(4) 0.020(4)
K8 0.043(4) 0.065(5) 0.042(4) 0.000(4) 0.032(4) 0.004(4)
K9 0.038(6) 0.051(7) 0.082(8) 0.030(6) 0.041(6) 0.018(5)
K10 0.098(10) 0.091(10) 0.098(10) 0.030(8) 0.030(7) 0.050(8)
Na1 0.034(8) 0.031(8) 0.023(8) 0.014(6) 0.015(6) 0.025(7)
Na2 0.041(12) 0.038(12) 0.050(13) 0.009(11) 0.002(10) 0.020(10)
Na3 0.043(14) 0.052(16) 0.052(15) 0.023(13) 0.039(13) 0.028(13)
Na4 0.055(13) 0.052(13) 0.065(14) 0.007(11) 0.024(11) 0.011(10)
Na5 0.067(15) 0.054(14) 0.060(14) -0.008(12) 0.026(12) 0.026(12)
Na6 0.10(2) 0.056(18) 0.08(2) 0.054(17) 0.07(2) 0.044(18)
Na7 0.036(7) 0.045(8) 0.042(8) 0.005(6) 0.018(6) 0.020(6)
O5W 0.036(17) 0.042(18) 0.022(15) 0.010(14) 0.012(13) 0.035(15)
O6W 0.042(15) 0.043(16) 0.045(15) -0.012(13) 0.016(12) 0.004(12)
O7W 0.046(10) 0.023(9) 0.020(9) 0.001(7) 0.003(7) 0.014(8)
O8W 0.042(17) 0.038(17) 0.063(19) -0.022(16) 0.009(15) 0.012(14)
O9W 0.047(11) 0.037(11) 0.045(11) 0.021(8) 0.020(8) 0.012(8)
O10W 0.09(2) 0.039(16) 0.09(2) 0.030(16) 0.072(19) 0.032(16)
O11W 0.038(11) 0.035(12) 0.024(11) 0.001(8) 0.019(9) 0.013(9)
O12W 0.059(11) 0.037(11) 0.049(11) 0.012(8) 0.029(8) 0.016(8)

loop_
_atom_type_symbol
_atom_type_description
_atom_type_scat_dispersion_real
_atom_type_scat_dispersion_imag
_atom_type_scat_source
Ce Ce -0.2486 2.6331 'International Tables Vol C Tables 4.2.6.8 and 6.1.1.4'
H H 0.0000 0.0000 'International Tables Vol C Tables 4.2.6.8 and 6.1.1.4'
Se Se -0.0929 2.2259 'International Tables Vol C Tables 4.2.6.8 and 6.1.1.4'
O O 0.0106 0.0060 'International Tables Vol C Tables 4.2.6.8 and 6.1.1.4'
W W -0.8490 6.8722 'International Tables Vol C Tables 4.2.6.8 and 6.1.1.4'
K K 0.2009 0.2494 'International Tables Vol C Tables 4.2.6.8 and 6.1.1.4'
Na Na 0.0362 0.0249 'International Tables Vol C Tables 4.2.6.8 and 6.1.1.4'

loop_
_geom_angle_atom_site_label_1
_geom_angle_atom_site_label_2
_geom_angle_atom_site_label_3
_geom_angle
_geom_angle_site_symmetry_1
_geom_angle_site_symmetry_3
O61 W1 O15 102.1(7) . .
O61 W1 O39 99.5(8) . .
O15 W1 O39 93.8(7) . .
O61 W1 O118 96.7(7) . .
O15 W1 O118 92.5(7) . .
O39 W1 O118 160.9(6) . .
O61 W1 O23 100.4(7) . .
O15 W1 O23 157.5(6) . .
O39 W1 O23 83.7(6) . .
O118 W1 O23 83.6(6) . .
O61 W1 O51 173.1(7) . .
O15 W1 O51 71.3(6) . .
O39 W1 O51 83.4(6) . .
O118 W1 O51 81.6(6) . .
O23 W1 O51 86.2(6) . .
O61 W1 Na7 89.0(6) . 2_666
O15 W1 Na7 46.7(6) . 2_666
O39 W1 Na7 51.7(6) . 2_666
O118 W1 Na7 138.9(6) . 2_666
O23 W1 Na7 135.4(6) . 2_666
O51 W1 Na7 87.9(5) . 2_666
O61 W1 K10 75.1(7) . 2_556
O15 W1 K10 48.4(6) . 2_556
O39 W1 K10 137.4(6) . 2_556
O118 W1 K10 57.1(6) . 2_556
O23 W1 K10 138.9(6) . 2_556
O51 W1 K10 98.4(5) . 2_556
Na7 W1 K10 85.7(5) 2_666 2_556
O61 W1 K6 41.4(6) . 1_655
O15 W1 K6 88.5(5) . 1_655
O39 W1 K6 140.0(5) . 1_655
O118 W1 K6 58.2(5) . 1_655
O23 W1 K6 107.8(4) . 1_655
O51 W1 K6 134.3(4) . 1_655
Na7 W1 K6 107.7(4) 2_666 1_655
K10 W1 K6 43.1(4) 2_556 1_655
O61 W1 K8 31.2(6) . 1_655
O15 W1 K8 133.1(5) . 1_655
O39 W1 K8 91.8(5) . 1_655
O118 W1 K8 97.1(5) . 1_655
O23 W1 K8 69.4(4) . 1_655
O51 W1 K8 155.5(4) . 1_655
Na7 W1 K8 107.8(4) 2_666 1_655
K10 W1 K8 101.3(4) 2_556 1_655
K6 W1 K8 59.53(17) 1_655 1_655
O64 W2 O67 100.8(7) . .
O64 W2 O21 102.0(7) . .
O67 W2 O21 96.3(7) . .
O64 W2 O25 96.0(7) . .
O67 W2 O25 100.4(7) . .
O21 W2 O25 152.6(7) . .
O64 W2 O102 87.0(7) . .
O67 W2 O102 171.8(7) . .
O21 W2 O102 79.4(7) . .
O25 W2 O102 81.2(6) . .
O64 W2 O35 171.5(7) . .
O67 W2 O35 86.7(6) . .
O21 W2 O35 81.0(6) . .
O25 W2 O35 78.5(6) . .
O102 W2 O35 85.7(6) . .
O2 W3 O17 102.1(7) . .
O2 W3 O4 95.6(7) . .
O17 W3 O4 92.3(7) . .
O2 W3 O16 110.3(7) . .
O17 W3 O16 146.8(6) . .
O4 W3 O16 91.5(6) . .
O2 W3 O33 92.7(7) . .
O17 W3 O33 88.3(6) . .
O4 W3 O33 171.4(6) . .
O16 W3 O33 83.4(6) . .
O2 W3 O36 174.2(6) . .
O17 W3 O36 72.4(6) . .
O4 W3 O36 86.7(6) . .
O16 W3 O36 74.8(6) . .
O33 W3 O36 85.3(6) . .
O2 W3 K1 38.9(6) . .
O17 W3 K1 105.5(4) . .
O4 W3 K1 57.0(5) . .
O16 W3 K1 104.2(4) . .
O33 W3 K1 131.0(5) . .
O36 W3 K1 143.6(4) . .
O2 W3 K2 43.4(6) . .
O17 W3 K2 92.0(5) . .
O4 W3 K2 138.6(5) . .
O16 W3 K2 106.6(5) . .
O33 W3 K2 49.9(5) . .
O36 W3 K2 133.5(4) . .
K1 W3 K2 82.30(14) . .
O2 W3 K10 78.9(7) . 2_556
O17 W3 K10 49.4(6) . 2_556
O4 W3 K10 52.1(6) . 2_556
O16 W3 K10 143.6(6) . 2_556
O33 W3 K10 132.4(6) . 2_556
O36 W3 K10 98.5(5) . 2_556
K1 W3 K10 60.3(4) . 2_556
K2 W3 K10 103.6(4) . 2_556
O71 W4 O65 103.5(8) . .
O71 W4 O30 102.4(7) . .
O65 W4 O30 94.9(7) . .
O71 W4 O31 100.7(7) . .
O65 W4 O31 91.1(7) . .
O30 W4 O31 154.0(6) . .
O71 W4 O89 95.6(8) . .
O65 W4 O89 160.9(7) . .
O30 W4 O89 79.6(7) . .
O31 W4 O89 86.4(7) . .
O71 W4 O63 165.4(7) . .
O65 W4 O63 89.2(7) . .
O30 W4 O63 83.3(6) . .
O31 W4 O63 71.5(6) . .
O89 W4 O63 72.0(6) . .
O71 W4 Na7 85.3(6) . 2_666
O65 W4 Na7 132.2(6) . 2_666
O30 W4 Na7 37.9(6) . 2_666
O31 W4 Na7 133.9(6) . 2_666
O89 W4 Na7 47.5(6) . 2_666
O63 W4 Na7 91.4(5) . 2_666
O71 W4 K3 80.0(6) . .
O65 W4 K3 56.3(5) . .
O30 W4 K3 150.3(5) . .
O31 W4 K3 46.9(5) . .
O89 W4 K3 130.0(5) . .
O63 W4 K3 101.8(4) . .
Na7 W4 K3 164.8(4) 2_666 .
O71 W4 K8 43.3(6) . 2_566
O65 W4 K8 146.0(5) . 2_566
O30 W4 K8 99.4(5) . 2_566
O31 W4 K8 89.2(5) . 2_566
O89 W4 K8 53.0(5) . 2_566
O63 W4 K8 122.9(4) . 2_566
Na7 W4 K8 64.2(4) 2_666 2_566
K3 W4 K8 101.95(17) . 2_566
O72 W5 O23 103.9(7) . .
O72 W5 O14 98.7(7) . .
O23 W5 O14 89.1(6) . .
O72 W5 O1 95.5(7) . .
O23 W5 O1 91.5(7) . .
O14 W5 O1 165.2(7) . .
O72 W5 O7 97.0(7) . .
O23 W5 O7 159.1(6) . .
O14 W5 O7 88.4(6) . .
O1 W5 O7 85.8(7) . .
O72 W5 O50 169.4(7) . .
O23 W5 O50 86.5(6) . .
O14 W5 O50 82.7(6) . .
O1 W5 O50 82.5(6) . .
O7 W5 O50 72.5(6) . .
O72 W5 K5 36.9(6) . 1_655
O23 W5 K5 94.1(5) . 1_655
O14 W5 K5 134.8(5) . 1_655
O1 W5 K5 60.0(5) . 1_655
O7 W5 K5 102.4(4) . 1_655
O50 W5 K5 142.5(4) . 1_655
O87 W6 O10 96.8(7) . .
O87 W6 O18 109.1(7) . .
O10 W6 O18 90.9(6) . .
O87 W6 O28 93.6(7) . .
O10 W6 O28 169.0(6) . .
O18 W6 O28 82.2(7) . .
O87 W6 O7 103.8(7) . .
O10 W6 O7 93.0(6) . .
O18 W6 O7 146.1(6) . .
O28 W6 O7 88.0(6) . .
O87 W6 O50 175.7(7) . .
O10 W6 O50 85.6(6) . .
O18 W6 O50 74.3(6) . .
O28 W6 O50 84.3(6) . .
O7 W6 O50 72.4(6) . .
O94 W7 O29 108.8(8) . .
O94 W7 O4 96.3(7) . .
O29 W7 O4 93.0(7) . .
O94 W7 O30 97.4(7) . .
O29 W7 O30 91.9(7) . .
O4 W7 O30 163.2(6) . .
O94 W7 O15 98.1(7) . .
O29 W7 O15 153.2(6) . .
O4 W7 O15 84.3(6) . .
O30 W7 O15 84.1(6) . .
O94 W7 O51 166.0(7) . .
O29 W7 O51 85.2(6) . .
O4 W7 O51 81.4(6) . .
O30 W7 O51 83.0(6) . .
O15 W7 O51 68.0(5) . .
O94 W7 Na7 83.5(7) . 2_666
O29 W7 Na7 134.1(6) . 2_666
O4 W7 Na7 130.4(6) . 2_666
O30 W7 Na7 42.3(6) . 2_666
O15 W7 Na7 47.2(5) . 2_666
O51 W7 Na7 87.5(5) . 2_666
O94 W7 K1 40.6(6) . .
O29 W7 K1 99.0(5) . .
O4 W7 K1 56.9(5) . .
O30 W7 K1 137.9(4) . .
O15 W7 K1 101.7(4) . .
O51 W7 K1 138.2(4) . .
Na7 W7 K1 115.8(4) 2_666 .
O94 W7 K10 75.4(7) . 2_556
O29 W7 K10 143.5(6) . 2_556
O4 W7 K10 50.8(6) . 2_556
O30 W7 K10 124.1(6) . 2_556
O15 W7 K10 44.3(6) . 2_556
O51 W7 K10 92.7(5) . 2_556
Na7 W7 K10 82.0(5) 2_666 2_556
K1 W7 K10 59.8(4) . 2_556
O35 W8 O106 103.6(8) . .
O35 W8 O43 94.7(7) . .
O106 W8 O43 101.7(7) . .
O35 W8 O123 88.7(7) . .
O106 W8 O123 105.7(8) . .
O43 W8 O123 150.8(6) . .
O35 W8 O6 160.2(7) . .
O106 W8 O6 95.6(8) . .
O43 W8 O6 85.8(7) . .
O123 W8 O6 81.6(7) . .
O35 W8 O76 90.3(6) . .
O106 W8 O76 164.7(7) . .
O43 W8 O76 70.2(6) . .
O123 W8 O76 80.8(6) . .
O6 W8 O76 71.3(6) . .
O35 W8 K6 147.6(5) . .
O106 W8 K6 45.9(6) . .
O43 W8 K6 83.9(5) . .
O123 W8 K6 108.2(5) . .
O6 W8 K6 52.2(5) . .
O76 W8 K6 119.1(4) . .
O35 W8 K7 130.0(6) . .
O106 W8 K7 79.4(7) . .
O43 W8 K7 134.3(5) . .
O123 W8 K7 44.6(5) . .
O6 W8 K7 49.0(5) . .
O76 W8 K7 96.9(4) . .
K6 W8 K7 64.03(17) . .
O100 W9 O37 106.4(8) . .
O100 W9 O66 105.0(8) . .
O37 W9 O66 93.0(7) . .
O100 W9 O27 96.4(8) . .
O37 W9 O27 96.6(7) . .
O66 W9 O27 153.0(7) . .
O100 W9 O96 95.0(8) . .
O37 W9 O96 158.6(7) . .
O66 W9 O96 80.5(7) . .
O27 W9 O96 81.5(7) . .
O100 W9 O56 163.0(8) . .
O37 W9 O56 87.6(7) . .
O66 W9 O56 83.4(6) . .
O27 W9 O56 71.9(6) . .
O96 W9 O56 71.5(6) . .
O100 W9 K2 51.0(7) . 2_556
O37 W9 K2 153.7(5) . 2_556
O66 W9 K2 105.1(5) . 2_556
O27 W9 K2 75.9(4) . 2_556
O96 W9 K2 46.4(5) . 2_556
O56 W9 K2 112.9(4) . 2_556
O100 W9 K1 59.9(6) . .
O37 W9 K1 83.1(5) . .
O66 W9 K1 162.0(5) . .
O27 W9 K1 44.9(5) . .
O96 W9 K1 109.1(4) . .
O56 W9 K1 113.8(4) . .
K2 W9 K1 73.85(14) 2_556 .
O91 W10 O107 102.7(8) . .
O91 W10 O34 103.0(8) . .
O107 W10 O34 94.5(7) . .
O91 W10 O8 101.2(7) . .
O107 W10 O8 155.2(7) . .
O34 W10 O8 86.3(7) . .
O91 W10 O42 102.6(8) . .
O107 W10 O42 85.3(7) . .
O34 W10 O42 153.8(7) . .
O8 W10 O42 83.3(7) . .
O91 W10 O24 171.6(7) . .
O107 W10 O24 71.7(6) . .
O34 W10 O24 71.8(6) . .
O8 W10 O24 85.1(6) . .
O42 W10 O24 83.4(6) . .
O91 W10 K4 49.8(7) . 2
O107 W10 K4 97.3(5) . 2
O34 W10 K4 152.2(5) . 2
O8 W10 K4 93.2(5) . 2
O42 W10 K4 52.8(5) . 2
O24 W10 K4 136.0(4) . 2
O81 W11 O25 106.6(8) . .
O81 W11 O79 97.5(7) . .
O25 W11 O79 86.6(7) . .
O81 W11 O48 102.5(8) . .
O25 W11 O48 150.9(7) . .
O79 W11 O48 89.3(7) . .
O81 W11 O123 100.9(8) . .
O25 W11 O123 88.3(7) . .
O79 W11 O123 161.6(7) . .
O48 W11 O123 86.5(7) . .
O81 W11 O95 169.6(7) . .
O25 W11 O95 77.3(6) . .
O79 W11 O95 72.8(6) . .
O48 W11 O95 74.0(6) . .
O123 W11 O95 88.7(6) . .
O81 W11 K7 86.0(6) . .
O25 W11 K7 132.3(5) . .
O79 W11 K7 138.3(5) . .
O48 W11 K7 49.8(5) . .
O123 W11 K7 44.0(5) . .
O95 W11 K7 98.6(4) . .
O124 W12 O99 101.9(7) . .
O124 W12 O5 101.9(8) . .
O99 W12 O5 87.8(7) . .
O124 W12 O21 106.6(7) . .
O99 W12 O21 151.5(7) . .
O5 W12 O21 87.4(7) . .
O124 W12 O32 99.0(8) . .
O99 W12 O32 87.2(7) . .
O5 W12 O32 159.0(7) . .
O21 W12 O32 87.3(7) . .
O124 W12 O101 170.4(8) . .
O99 W12 O101 74.3(6) . .
O5 W12 O101 86.9(6) . .
O21 W12 O101 77.4(6) . .
O32 W12 O101 72.2(6) . .
O124 W12 K5 86.0(6) . .
O99 W12 K5 54.0(5) . .
O5 W12 K5 41.2(5) . .
O21 W12 K5 128.5(5) . .
O32 W12 K5 140.9(5) . .
O101 W12 K5 98.4(4) . .
O62 W13 O53 100.7(8) . .
O62 W13 O18 97.9(7) . .
O53 W13 O18 100.9(7) . .
O62 W13 O47 99.6(7) . .
O53 W13 O47 98.3(7) . .
O18 W13 O47 151.0(7) . .
O62 W13 O45 86.4(7) . .
O53 W13 O45 172.7(7) . .
O18 W13 O45 79.2(6) . .
O47 W13 O45 79.0(6) . .
O62 W13 O69 172.6(7) . .
O53 W13 O69 86.2(7) . .
O18 W13 O69 78.1(6) . .
O47 W13 O69 81.8(6) . .
O45 W13 O69 86.7(6) . .
O75 W14 O120 107.0(9) . .
O75 W14 O10 96.4(7) . .
O120 W14 O10 95.0(7) . .
O75 W14 O20 97.8(7) . .
O120 W14 O20 90.6(7) . .
O10 W14 O20 162.5(6) . .
O75 W14 O38 97.0(7) . .
O120 W14 O38 155.8(7) . .
O10 W14 O38 84.8(6) . .
O20 W14 O38 83.4(6) . .
O75 W14 O83 166.4(7) . .
O120 W14 O83 86.6(7) . .
O10 W14 O83 82.0(6) . .
O20 W14 O83 81.8(6) . .
O38 W14 O83 69.4(6) . .
O9 W15 O41 104.4(8) . .
O9 W15 O66 91.8(6) . .
O41 W15 O66 102.8(8) . .
O9 W15 O43 94.2(6) . .
O41 W15 O43 97.6(7) . .
O66 W15 O43 156.6(7) . .
O9 W15 O19 156.6(6) . .
O41 W15 O19 99.0(8) . .
O66 W15 O19 83.7(6) . .
O43 W15 O19 81.8(6) . .
O9 W15 O76 84.3(6) . .
O41 W15 O76 167.7(7) . .
O66 W15 O76 85.3(6) . .
O43 W15 O76 72.8(6) . .
O19 W15 O76 72.4(6) . .
O9 W15 Na1 61.5(5) . .
O41 W15 Na1 67.2(7) . .
O66 W15 Na1 145.6(6) . .
O43 W15 Na1 54.6(6) . .
O19 W15 Na1 129.5(5) . .
O76 W15 Na1 111.1(5) . .
O97 W16 O38 99.6(7) . .
O97 W16 O1 96.1(7) . .
O38 W16 O1 94.5(7) . .
O97 W16 O42 100.3(7) . .
O38 W16 O42 93.0(7) . .
O1 W16 O42 160.5(7) . .
O97 W16 O44 102.6(7) . .
O38 W16 O44 157.8(6) . .
O1 W16 O44 83.8(7) . .
O42 W16 O44 82.4(7) . .
O97 W16 O83 171.9(6) . .
O38 W16 O83 72.4(6) . .
O1 W16 O83 85.8(6) . .
O42 W16 O83 79.3(6) . .
O44 W16 O83 85.4(6) . .
O97 W16 K4 47.6(6) . 2
O38 W16 K4 103.9(5) . 2
O1 W16 K4 141.2(5) . 2
O42 W16 K4 52.9(5) . 2
O44 W16 K4 90.7(5) . 2
O83 W16 K4 132.1(4) . 2
O97 W16 K5 38.9(6) . 1_655
O38 W16 K5 109.6(5) . 1_655
O1 W16 K5 58.5(5) . 1_655
O42 W16 K5 134.6(5) . 1_655
O44 W16 K5 88.5(5) . 1_655
O83 W16 K5 144.3(4) . 1_655
K4 W16 K5 83.04(15) 2 1_655
O82 W17 O74 103.2(8) . .
O82 W17 O58 103.1(8) . .
O74 W17 O58 89.3(7) . .
O82 W17 O11 101.2(8) . .
O74 W17 O11 155.4(7) . .
O58 W17 O11 88.0(6) . .
O82 W17 O79 99.2(8) . .
O74 W17 O79 88.2(6) . .
O58 W17 O79 157.6(7) . .
O11 W17 O79 85.1(6) . .
O82 W17 O95 168.7(8) . .
O74 W17 O95 82.9(6) . .
O58 W17 O95 86.3(6) . .
O11 W17 O95 72.6(6) . .
O79 W17 O95 71.3(6) . .
O82 W17 K9 39.3(7) . .
O74 W17 K9 69.5(5) . .
O58 W17 K9 121.0(5) . .
O11 W17 K9 131.7(5) . .
O79 W17 K9 78.7(5) . .
O95 W17 K9 139.6(4) . .
O69 W18 O112 103.1(8) . .
O69 W18 O28 92.3(7) . .
O112 W18 O28 105.0(7) . .
O69 W18 O31 93.3(7) . .
O112 W18 O31 100.9(7) . .
O28 W18 O31 151.5(7) . .
O69 W18 O13 160.3(7) . .
O112 W18 O13 96.4(7) . .
O28 W18 O13 80.1(6) . .
O31 W18 O13 85.5(6) . .
O69 W18 O63 91.3(7) . .
O112 W18 O63 164.4(7) . .
O28 W18 O63 80.2(6) . .
O31 W18 O63 71.8(6) . .
O13 W18 O63 69.7(6) . .
O69 W18 K3 57.8(5) . .
O112 W18 K3 83.7(6) . .
O28 W18 K3 150.1(5) . .
O31 W18 K3 44.4(5) . .
O13 W18 K3 128.1(4) . .
O63 W18 K3 99.1(4) . .
O108 W19 O44 103.8(8) . .
O108 W19 O8 98.2(7) . .
O44 W19 O8 89.7(7) . .
O108 W19 O118 97.6(7) . .
O44 W19 O118 91.6(7) . .
O8 W19 O118 163.3(7) . .
O108 W19 O17 98.3(7) . .
O44 W19 O17 157.9(7) . .
O8 W19 O17 87.2(6) . .
O118 W19 O17 85.3(6) . .
O108 W19 O36 170.4(7) . .
O44 W19 O36 85.7(6) . .
O8 W19 O36 82.5(6) . .
O118 W19 O36 81.0(6) . .
O17 W19 O36 72.1(5) . .
O108 W19 K6 41.8(6) . 1_655
O44 W19 K6 113.6(5) . 1_655
O8 W19 K6 136.0(5) . 1_655
O118 W19 K6 57.7(5) . 1_655
O17 W19 K6 83.1(4) . 1_655
O36 W19 K6 133.4(4) . 1_655
O108 W19 K10 76.1(6) . 2_556
O44 W19 K10 139.6(6) . 2_556
O8 W19 K10 130.6(6) . 2_556
O118 W19 K10 49.4(6) . 2_556
O17 W19 K10 46.9(6) . 2_556
O36 W19 K10 96.1(5) . 2_556
K6 W19 K10 41.5(4) 1_655 2_556
O105 W20 O102 103.1(8) . .
O105 W20 O98 105.2(8) . .
O102 W20 O98 94.3(7) . .
O105 W20 O5 104.6(8) . .
O102 W20 O5 87.6(7) . .
O98 W20 O5 148.9(7) . .
O105 W20 O22 96.4(7) . .
O102 W20 O22 159.8(8) . .
O98 W20 O22 85.7(7) . .
O5 W20 O22 82.2(7) . .
O105 W20 K5 75.5(6) . .
O102 W20 K5 131.2(5) . .
O98 W20 K5 133.8(5) . .
O5 W20 K5 48.2(5) . .
O22 W20 K5 49.1(5) . .
O3 W21 O52 100.0(7) . .
O3 W21 O16 101.8(6) . .
O52 W21 O16 96.4(7) . .
O3 W21 O74 98.1(6) . .
O52 W21 O74 99.7(7) . .
O16 W21 O74 151.8(6) . .
O3 W21 O122 171.5(7) . .
O52 W21 O122 88.2(7) . .
O16 W21 O122 79.3(6) . .
O74 W21 O122 78.3(7) . .
O3 W21 O12 88.0(6) . .
O52 W21 O12 171.2(7) . .
O16 W21 O12 78.4(6) . .
O74 W21 O12 82.6(6) . .
O122 W21 O12 83.9(7) . .
O70 W22 O96 102.3(8) . .
O70 W22 O55 102.8(7) . .
O96 W22 O55 94.4(7) . .
O70 W22 O68 100.9(7) . .
O96 W22 O68 91.0(7) . .
O55 W22 O68 154.0(7) . .
O70 W22 O46 101.0(8) . .
O96 W22 O46 156.5(7) . .
O55 W22 O46 82.5(7) . .
O68 W22 O46 82.4(7) . .
O70 W22 O56 172.4(7) . .
O96 W22 O56 71.7(6) . .
O55 W22 O56 73.5(6) . .
O68 W22 O56 84.2(6) . .
O46 W22 O56 85.1(6) . .
O86 W23 O12 103.2(7) . .
O86 W23 O33 102.7(7) . .
O12 W23 O33 91.0(7) . .
O86 W23 O60 101.5(8) . .
O12 W23 O60 96.6(7) . .
O33 W23 O60 152.2(7) . .
O86 W23 O34 94.8(7) . .
O12 W23 O34 161.4(7) . .
O33 W23 O34 80.3(6) . .
O60 W23 O34 84.2(7) . .
O86 W23 O24 166.0(6) . .
O12 W23 O24 90.0(7) . .
O33 W23 O24 81.5(6) . .
O60 W23 O24 71.8(6) . .
O34 W23 O24 72.6(6) . .
O86 W23 K9 85.2(6) . .
O12 W23 K9 56.9(6) . .
O33 W23 K9 147.9(5) . .
O60 W23 K9 47.9(5) . .
O34 W23 K9 130.6(5) . .
O24 W23 K9 98.3(4) . .
O86 W23 K2 51.9(6) . .
O12 W23 K2 95.3(5) . .
O33 W23 K2 51.3(5) . .
O60 W23 K2 152.8(5) . .
O34 W23 K2 92.1(5) . .
O24 W23 K2 132.5(4) . .
K9 W23 K2 123.7(2) . .
O121 W24 O19 102.2(7) . .
O121 W24 O6 100.9(7) . .
O19 W24 O6 92.7(7) . .
O121 W24 O68 102.2(7) . .
O19 W24 O68 88.4(7) . .
O6 W24 O68 156.1(7) . .
O121 W24 O26 101.4(7) . .
O19 W24 O26 156.1(7) . .
O6 W24 O26 85.8(7) . .
O68 W24 O26 83.7(7) . .
O121 W24 O76 171.9(7) . .
O19 W24 O76 72.2(6) . .
O6 W24 O76 73.9(6) . .
O68 W24 O76 83.8(6) . .
O26 W24 O76 84.6(6) . .
O121 W24 Na6 48.3(7) . .
O19 W24 Na6 118.1(7) . .
O6 W24 Na6 56.3(6) . .
O68 W24 Na6 141.7(7) . .
O26 W24 Na6 80.6(7) . .
O76 W24 Na6 128.7(5) . .
O121 W24 K7 86.3(5) . .
O19 W24 K7 136.9(5) . .
O6 W24 K7 44.3(5) . .
O68 W24 K7 131.5(5) . .
O26 W24 K7 48.0(4) . .
O76 W24 K7 93.9(4) . .
Na6 W24 K7 42.2(5) . .
O49 W25 O57 104.1(7) . .
O49 W25 O20 99.7(7) . .
O57 W25 O20 93.2(7) . .
O49 W25 O60 101.7(7) . .
O57 W25 O60 94.4(7) . .
O20 W25 O60 154.8(7) . .
O49 W25 O107 94.7(7) . .
O57 W25 O107 161.2(7) . .
O20 W25 O107 82.0(7) . .
O60 W25 O107 83.2(7) . .
O49 W25 O24 165.3(6) . .
O57 W25 O24 89.5(6) . .
O20 W25 O24 85.0(6) . .
O60 W25 O24 71.1(6) . .
O107 W25 O24 72.0(6) . .
O49 W25 K9 85.3(6) . .
O57 W25 K9 55.1(6) . .
O20 W25 K9 147.9(5) . .
O60 W25 K9 48.0(5) . .
O107 W25 K9 129.5(5) . .
O24 W25 K9 98.2(4) . .
O73 W26 O46 102.9(8) . .
O73 W26 O26 100.9(8) . .
O46 W26 O26 91.6(7) . .
O73 W26 O11 100.6(8) . .
O46 W26 O11 91.8(7) . .
O26 W26 O11 156.9(7) . .
O73 W26 O48 98.9(7) . .
O46 W26 O48 158.2(7) . .
O26 W26 O48 85.9(6) . .
O11 W26 O48 82.6(6) . .
O73 W26 O95 168.1(7) . .
O46 W26 O95 86.7(6) . .
O26 W26 O95 85.7(6) . .
O11 W26 O95 71.7(6) . .
O48 W26 O95 71.5(6) . .
O73 W26 K7 83.2(6) . .
O46 W26 K7 137.5(5) . .
O26 W26 K7 46.4(5) . .
O11 W26 K7 128.9(4) . .
O48 W26 K7 46.9(5) . .
O95 W26 K7 94.6(4) . .
O85 W27 O47 102.8(7) . .
O85 W27 O88 102.2(8) . .
O47 W27 O88 89.5(7) . .
O85 W27 O32 99.4(7) . .
O47 W27 O32 87.6(7) . .
O88 W27 O32 158.3(7) . .
O85 W27 O78 102.0(7) . .
O47 W27 O78 155.2(7) . .
O88 W27 O78 87.0(7) . .
O32 W27 O78 86.7(7) . .
O85 W27 O101 171.0(6) . .
O47 W27 O101 81.3(6) . .
O88 W27 O101 85.7(6) . .
O32 W27 O101 72.6(6) . .
O78 W27 O101 73.9(6) . .
O85 W27 K3 37.4(5) . .
O47 W27 K3 73.1(5) . .
O88 W27 K3 123.6(5) . .
O32 W27 K3 76.0(5) . .
O78 W27 K3 128.4(5) . .
O101 W27 K3 139.9(4) . .
O104 W28 O122 103.3(8) . .
O104 W28 O27 106.0(8) . .
O122 W28 O27 95.6(8) . .
O104 W28 O58 102.5(8) . .
O122 W28 O58 86.3(7) . .
O27 W28 O58 150.1(7) . .
O104 W28 O55 95.4(7) . .
O122 W28 O55 159.4(8) . .
O27 W28 O55 87.3(7) . .
O58 W28 O55 81.3(7) . .
O104 W28 O56 165.5(7) . .
O122 W28 O56 90.9(7) . .
O27 W28 O56 68.9(6) . .
O58 W28 O56 81.2(6) . .
O55 W28 O56 71.2(6) . .
O104 W28 K1 45.8(6) . 2_556
O122 W28 K1 148.4(6) . 2_556
O27 W28 K1 99.4(5) . 2_556
O58 W28 K1 94.1(5) . 2_556
O55 W28 K1 49.6(5) . 2_556
O56 W28 K1 120.5(4) . 2_556
O104 W28 K2 26.5(6) . .
O122 W28 K2 76.9(6) . .
O27 W28 K2 110.9(5) . .
O58 W28 K2 98.6(5) . .
O55 W28 K2 121.1(5) . .
O56 W28 K2 167.7(4) . .
K1 W28 K2 71.84(14) 2_556 .
O103 W29 O13 103.4(8) . .
O103 W29 O89 105.4(8) . .
O13 W29 O89 97.4(7) . .
O103 W29 O14 98.4(7) . .
O13 W29 O14 84.4(6) . .
O89 W29 O14 154.9(8) . .
O103 W29 O39 101.7(8) . .
O13 W29 O39 153.0(7) . .
O89 W29 O39 85.3(7) . .
O14 W29 O39 82.2(6) . .
O103 W29 O63 173.7(7) . .
O13 W29 O63 70.8(6) . .
O89 W29 O63 73.5(7) . .
O14 W29 O63 83.7(6) . .
O39 W29 O63 84.4(6) . .
O103 W29 Na7 96.3(7) . 2_666
O13 W29 Na7 139.5(6) . 2_666
O89 W29 Na7 42.8(6) . 2_666
O14 W29 Na7 127.4(6) . 2_666
O39 W29 Na7 45.3(5) . 2_666
O63 W29 Na7 87.0(5) . 2_666
O103 W29 Na7 25.8(7) . .
O13 W29 Na7 124.7(6) . .
O89 W29 Na7 112.5(6) . .
O14 W29 Na7 85.9(5) . .
O39 W29 Na7 77.7(6) . .
O63 W29 Na7 160.4(5) . .
Na7 W29 Na7 86.1(5) 2_666 .
O93 W30 O54 101.1(9) . .
O93 W30 O114 104.4(8) . .
O54 W30 O114 90.1(8) . .
O93 W30 O78 98.1(8) . .
O54 W30 O78 90.1(8) . .
O114 W30 O78 157.0(7) . .
O93 W30 O99 101.7(8) . .
O54 W30 O99 157.0(7) . .
O114 W30 O99 87.6(7) . .
O78 W30 O99 83.3(7) . .
O93 W30 O101 169.2(7) . .
O54 W30 O101 85.5(7) . .
O114 W30 O101 84.1(7) . .
O78 W30 O101 73.0(6) . .
O99 W30 O101 71.5(5) . .
O119 W31 O117 104.1(8) . .
O119 W31 O40 92.7(8) . .
O117 W31 O40 102.5(7) . .
O119 W31 O115 96.2(8) . .
O117 W31 O115 99.5(8) . .
O40 W31 O115 153.4(8) . .
O119 W31 O116 160.9(8) . .
O117 W31 O116 94.9(7) . .
O40 W31 O116 83.4(8) . .
O115 W31 O116 80.0(8) . .
O119 W31 O90 88.7(7) . .
O117 W31 O90 166.0(7) . .
O40 W31 O90 82.0(7) . .
O115 W31 O90 73.2(8) . .
O116 W31 O90 72.3(6) . .
O84 W32 O116 102.7(8) . .
O84 W32 O77 105.8(8) . .
O116 W32 O77 91.3(8) . .
O84 W32 O80 99.5(7) . .
O116 W32 O80 92.4(8) . .
O77 W32 O80 152.9(8) . .
O84 W32 O54 101.2(7) . .
O116 W32 O54 155.9(8) . .
O77 W32 O54 84.6(8) . .
O80 W32 O54 81.2(8) . .
O110 W33 O109 105.1(8) . .
O110 W33 O40 101.3(8) . .
O109 W33 O40 92.6(8) . .
O110 W33 O98 98.7(8) . .
O109 W33 O98 94.6(7) . .
O40 W33 O98 156.1(7) . .
O110 W33 O92 95.9(8) . .
O109 W33 O92 159.0(8) . .
O40 W33 O92 83.4(8) . .
O98 W33 O92 81.8(7) . .
O110 W33 O59 166.0(7) . .
O109 W33 O59 87.4(7) . .
O40 W33 O59 84.0(7) . .
O98 W33 O59 73.7(7) . .
O92 W33 O59 71.7(6) . .
O113 W34 O92 103.5(8) . .
O113 W34 O80 102.8(8) . .
O92 W34 O80 89.6(8) . .
O113 W34 O22 101.2(8) . .
O92 W34 O22 90.7(8) . .
O80 W34 O22 155.2(7) . .
O113 W34 O114 101.8(8) . .
O92 W34 O114 154.6(7) . .
O80 W34 O114 82.8(8) . .
O22 W34 O114 86.4(7) . .
O113 W34 K5 85.1(6) . .
O92 W34 K5 132.8(6) . .
O80 W34 K5 134.4(6) . .
O22 W34 K5 42.4(5) . .
O114 W34 K5 51.8(5) . .
O111 W35 O45 104.2(8) . .
O111 W35 O115 105.4(9) . .
O45 W35 O115 95.5(8) . .
O111 W35 O88 104.7(8) . .
O45 W35 O88 86.6(7) . .
O115 W35 O88 148.3(8) . .
O111 W35 O77 94.2(9) . .
O45 W35 O77 160.1(8) . .
O115 W35 O77 86.6(8) . .
O88 W35 O77 81.4(7) . .
O62 Ce1 O120 74.0(5) . .
O62 Ce1 O64 65.0(5) . .
O120 Ce1 O64 133.4(6) . .
O62 Ce1 O3 86.6(5) . .
O120 Ce1 O3 83.6(5) . .
O64 Ce1 O3 73.1(5) . .
O62 Ce1 O1W 140.6(5) . .
O120 Ce1 O1W 93.4(5) . .
O64 Ce1 O1W 132.5(5) . .
O3 Ce1 O1W 129.8(5) . .
O62 Ce1 O57 133.5(5) . .
O120 Ce1 O57 64.4(6) . .
O64 Ce1 O57 135.8(5) . .
O3 Ce1 O57 69.5(5) . .
O1W Ce1 O57 64.3(5) . .
O62 Ce1 O109 99.2(6) . .
O120 Ce1 O109 142.8(6) . .
O64 Ce1 O109 67.9(5) . .
O3 Ce1 O109 133.1(5) . .
O1W Ce1 O109 68.5(5) . .
O57 Ce1 O109 126.5(6) . .
O62 Ce1 O4W 133.6(6) . .
O120 Ce1 O4W 138.3(6) . .
O64 Ce1 O4W 69.8(6) . .
O3 Ce1 O4W 70.5(6) . .
O1W Ce1 O4W 80.1(6) . .
O57 Ce1 O4W 76.0(6) . .
O109 Ce1 O4W 72.4(6) . .
O62 Ce1 O119 67.8(6) . .
O120 Ce1 O119 78.6(6) . .
O64 Ce1 O119 104.2(6) . .
O3 Ce1 O119 152.0(5) . .
O1W Ce1 O119 73.1(5) . .
O57 Ce1 O119 119.9(5) . .
O109 Ce1 O119 65.4(6) . .
O4W Ce1 O119 135.8(6) . .
O62 Ce1 K9 151.0(4) . .
O120 Ce1 K9 106.3(4) . .
O64 Ce1 K9 99.5(4) . .
O3 Ce1 K9 64.9(4) . .
O1W Ce1 K9 68.2(4) . .
O57 Ce1 K9 42.8(4) . .
O109 Ce1 K9 96.8(4) . .
O4W Ce1 K9 33.2(5) . .
O119 Ce1 K9 141.2(4) . .
O67 Ce2 O65 135.1(5) . .
O67 Ce2 O29 129.1(5) . .
O65 Ce2 O29 67.4(5) . .
O67 Ce2 O52 62.5(5) . .
O65 Ce2 O52 134.7(5) . .
O29 Ce2 O52 72.5(5) . .
O67 Ce2 O9 70.0(5) . .
O65 Ce2 O9 128.7(5) . .
O29 Ce2 O9 139.4(5) . .
O52 Ce2 O9 95.5(5) . .
O67 Ce2 O2WA 143.1(8) . .
O65 Ce2 O2WA 67.3(8) . .
O29 Ce2 O2WA 83.7(8) . .
O52 Ce2 O2WA 128.2(8) . .
O9 Ce2 O2WA 73.7(8) . .
O67 Ce2 O2W 119.1(8) . .
O65 Ce2 O2W 64.2(9) . .
O29 Ce2 O2W 111.7(8) . .
O52 Ce2 O2W 155.0(9) . .
O9 Ce2 O2W 64.8(8) . .
O2WA Ce2 O2W 34.4(10) . .
O67 Ce2 O53 73.8(5) . .
O65 Ce2 O53 68.0(5) . .
O29 Ce2 O53 81.4(5) . .
O52 Ce2 O53 86.4(5) . .
O9 Ce2 O53 137.7(5) . .
O2WA Ce2 O53 135.3(8) . .
O2W Ce2 O53 118.4(8) . .
O67 Ce2 O3W 70.1(5) . .
O65 Ce2 O3W 74.6(5) . .
O29 Ce2 O3W 138.2(5) . .
O52 Ce2 O3W 131.0(5) . .
O9 Ce2 O3W 79.0(5) . .
O2WA Ce2 O3W 97.2(8) . .
O2W Ce2 O3W 63.1(8) . .
O53 Ce2 O3W 68.7(5) . .
O67 Ce2 O37 102.9(5) . .
O65 Ce2 O37 122.0(5) . .
O29 Ce2 O37 75.8(5) . .
O52 Ce2 O37 64.3(5) . .
O9 Ce2 O37 64.2(4) . .
O2WA Ce2 O37 65.5(8) . .
O2W Ce2 O37 92.3(8) . .
O53 Ce2 O37 147.0(5) . .
O3W Ce2 O37 142.2(5) . .
O67 Ce2 K3 102.3(4) . .
O65 Ce2 K3 41.1(4) . .
O29 Ce2 K3 107.8(4) . .
O52 Ce2 K3 152.8(4) . .
O9 Ce2 K3 100.0(3) . .
O2WA Ce2 K3 77.9(7) . .
O2W Ce2 K3 51.4(8) . .
O53 Ce2 K3 67.1(4) . .
O3W Ce2 K3 34.0(4) . .
O37 Ce2 K3 142.8(4) . .
O50 Se1 O51 101.0(7) . .
O50 Se1 O63 98.8(8) . .
O51 Se1 O63 99.1(8) . .
O76 Se2 O95 97.9(7) . .
O76 Se2 O56 101.9(7) . .
O95 Se2 O56 97.6(7) . .
O83 Se3 O36 99.6(7) . .
O83 Se3 O24 98.8(7) . .
O36 Se3 O24 99.4(7) . .
O101 Se4 O90 98.2(8) . .
O101 Se4 O59 97.8(8) . .
O90 Se4 O59 98.9(8) . .
W16 O1 W5 162.2(9) . .
W3 O2 K1 117.8(8) . .
W3 O2 K2 112.1(7) . .
K1 O2 K2 130.1(6) . .
W21 O3 Ce1 165.1(8) . .
W3 O4 W7 158.4(9) . .
W3 O4 K10 100.0(7) . 2_556
W7 O4 K10 101.5(7) . 2_556
W3 O4 K1 93.7(6) . .
W7 O4 K1 93.4(5) . .
K10 O4 K1 75.5(6) 2_556 .
W12 O5 W20 145.5(9) . .
W12 O5 K5 113.1(7) . .
W20 O5 K5 101.1(7) . .
W24 O6 W8 126.4(8) . .
W24 O6 K7 110.0(7) . .
W8 O6 K7 100.1(6) . .
W24 O6 K6 128.3(7) . .
W8 O6 K6 96.6(6) . .
K7 O6 K6 85.5(5) . .
W5 O7 W6 120.2(8) . .
W19 O8 W10 150.0(9) . .
W15 O9 Ce2 164.1(7) . .
W6 O10 W14 160.0(9) . .
W17 O11 W26 122.8(8) . .
W23 O12 W21 147.7(10) . .
W23 O12 K9 95.1(7) . .
W21 O12 K9 113.2(6) . .
W29 O13 W18 128.0(8) . .
W5 O14 W29 151.4(9) . .
W1 O15 W7 122.9(8) . .
W1 O15 Na7 101.7(8) . 2_666
W7 O15 Na7 96.4(7) . 2_666
W1 O15 K10 103.7(8) . 2_556
W7 O15 K10 106.3(8) . 2_556
Na7 O15 K10 128.0(9) 2_666 2_556
W21 O16 W3 150.3(8) . .
W3 O17 W19 120.9(7) . .
W3 O17 K10 103.0(7) . 2_556
W19 O17 K10 105.5(8) . 2_556
W6 O18 W13 152.4(9) . .
W24 O19 W15 123.5(8) . .
W25 O20 W14 141.6(8) . .
W2 O21 W12 150.2(10) . .
W34 O22 W20 128.1(8) . .
W34 O22 K5 111.7(8) . .
W20 O22 K5 99.7(6) . .
W5 O23 W1 147.3(9) . .
Se3 O24 W25 122.2(8) . .
Se3 O24 W23 125.7(7) . .
W25 O24 W23 93.2(5) . .
Se3 O24 W10 124.6(8) . .
W25 O24 W10 91.2(5) . .
W23 O24 W10 90.2(5) . .
W11 O25 W2 148.8(9) . .
W26 O26 W24 147.3(9) . .
W26 O26 K7 107.6(6) . .
W24 O26 K7 103.0(6) . .
W28 O27 W9 127.3(8) . .
W28 O27 K1 121.3(7) . .
W9 O27 K1 105.8(7) . .
W18 O28 W6 148.0(9) . .
W7 O29 Ce2 149.7(8) . .
W4 O30 W7 141.8(8) . .
W4 O30 Na7 113.4(10) . 2_666
W7 O30 Na7 104.0(9) . 2_666
W18 O31 W4 124.4(8) . .
W18 O31 K3 107.3(6) . .
W4 O31 K3 102.4(6) . .
W27 O32 W12 124.1(8) . .
W23 O33 W3 145.9(9) . .
W23 O33 K2 99.4(7) . .
W3 O33 K2 100.1(6) . .
W10 O34 W23 125.0(8) . .
W8 O35 W2 153.1(9) . .
Se3 O36 W19 139.7(8) . .
Se3 O36 W3 115.5(7) . .
W19 O36 W3 94.5(5) . .
W9 O37 Ce2 160.6(8) . .
W16 O38 W14 121.8(7) . .
W1 O39 W29 156.0(9) . .
W1 O39 Na7 95.1(8) . 2_666
W29 O39 Na7 103.8(8) . 2_666
W31 O40 W33 144.5(10) . .
W15 O41 K3 135.9(9) . 2_566
W16 O42 W10 158.0(9) . .
W16 O42 K4 97.0(6) . 2
W10 O42 K4 96.5(6) . 2
W8 O43 W15 124.7(8) . .
W8 O43 Na5 106.5(8) . .
W15 O43 Na5 122.0(8) . .
W8 O43 Na1 119.0(7) . .
W15 O43 Na1 92.0(7) . .
Na5 O43 Na1 84.6(8) . .
W19 O44 W16 147.8(10) . .
W35 O45 W13 155.8(9) . .
W26 O46 W22 147.4(9) . .
W27 O47 W13 152.3(10) . .
W11 O48 W26 122.4(8) . .
W11 O48 K7 101.9(6) . .
W26 O48 K7 104.2(6) . .
W25 O49 K4 154.8(8) . .
Se1 O50 W6 117.7(8) . .
Se1 O50 W5 137.2(9) . .
W6 O50 W5 94.8(6) . .
Se1 O51 W7 116.7(7) . .
Se1 O51 W1 136.3(8) . .
W7 O51 W1 97.7(5) . .
W21 O52 Ce2 159.0(9) . .
W13 O53 Ce2 162.5(9) . .
W30 O54 W32 148.9(11) . .
W22 O55 W28 126.9(8) . .
W22 O55 K1 132.6(8) . 2_556
W28 O55 K1 98.0(6) . 2_556
Se2 O56 W9 119.4(8) . .
Se2 O56 W28 124.0(7) . .
W9 O56 W28 91.7(5) . .
Se2 O56 W22 131.3(8) . .
W9 O56 W22 92.1(5) . .
W28 O56 W22 87.5(5) . .
W25 O57 Ce1 158.2(9) . .
W25 O57 K9 97.7(7) . .
Ce1 O57 K9 103.8(6) . .
W17 O58 W28 145.5(9) . .
Se4 O59 W33 120.5(9) . .
W23 O60 W25 123.1(9) . .
W23 O60 K9 102.4(7) . .
W25 O60 K9 101.3(7) . .
W1 O61 K8 129.5(8) . 1_655
W1 O61 K6 115.7(8) . 1_655
K8 O61 K6 89.8(5) 1_655 1_655
W13 O62 Ce1 160.3(10) . .
Se1 O63 W4 122.0(8) . .
Se1 O63 W18 123.7(8) . .
W4 O63 W18 91.9(5) . .
Se1 O63 W29 127.7(8) . .
W4 O63 W29 90.8(6) . .
W18 O63 W29 90.7(6) . .
W2 O64 Ce1 170.4(9) . .
W4 O65 Ce2 155.2(9) . .
W4 O65 K3 95.7(7) . .
Ce2 O65 K3 107.6(6) . .
W9 O66 W15 142.9(9) . .
W2 O67 Ce2 171.1(9) . .
W24 O68 W22 158.4(10) . .
W18 O69 W13 145.4(9) . .
W18 O69 K3 95.3(6) . .
W13 O69 K3 115.3(6) . .
W22 O70 Na6 115.5(9) . 2_456
W22 O70 K10 125.4(10) . .
Na6 O70 K10 76.6(9) 2_456 .
W4 O71 Na1 120.6(9) . 2_566
W4 O71 K8 112.1(8) . 2_566
Na1 O71 K8 92.8(7) 2_566 2_566
W5 O72 K5 121.9(8) . 1_655
W17 O74 W21 154.0(9) . .
W14 O75 Na3 119.8(9) . .
Se2 O76 W15 117.8(8) . .
Se2 O76 W24 132.5(8) . .
W15 O76 W24 91.8(5) . .
Se2 O76 W8 124.0(7) . .
W15 O76 W8 92.0(5) . .
W24 O76 W8 88.0(5) . .
W32 O77 W35 127.8(11) . .
W27 O78 W30 122.5(9) . .
W11 O79 W17 123.0(8) . .
W34 O80 W32 159.2(10) . .
W17 O82 K9 118.7(10) . .
Se3 O83 W14 118.2(8) . .
Se3 O83 W16 139.4(9) . .
W14 O83 W16 96.2(6) . .
W27 O85 K3 120.9(8) . .
W23 O86 K2 100.8(7) . .
W6 O87 Na3 119.8(9) . .
W27 O88 W35 145.7(10) . .
W29 O89 W4 122.8(9) . .
W29 O89 Na7 109.3(9) . 2_666
W4 O89 Na7 97.2(8) . 2_666
W29 O89 K8 135.8(9) . 2_566
W4 O89 K8 94.1(6) . 2_566
Na7 O89 K8 86.6(7) 2_666 2_566
Se4 O90 W31 121.8(9) . .
W10 O91 K4 103.9(8) . 2
W34 O92 W33 125.9(9) . .
W7 O94 Na4 138.7(10) . .
W7 O94 K1 115.8(8) . .
Na4 O94 K1 94.6(7) . .
Se2 O95 W17 117.1(7) . .
Se2 O95 W11 115.6(8) . .
W17 O95 W11 92.7(5) . .
Se2 O95 W26 136.7(8) . .
W17 O95 W26 92.5(6) . .
W11 O95 W26 92.1(5) . .
W22 O96 W9 124.5(8) . .
W22 O96 K2 125.6(8) . 2_556
W9 O96 K2 100.8(7) . 2_556
W16 O97 K4 106.1(8) . 2
W16 O97 K5 119.3(8) . 1_655
K4 O97 K5 126.4(6) 2 1_655
W20 O98 W33 127.0(9) . .
W12 O99 W30 123.6(8) . .
W12 O99 K5 98.5(6) . .
W30 O99 K5 102.9(5) . .
W9 O100 Na4 126.4(10) . .
W9 O100 K2 103.2(8) . 2_556
Na4 O100 K2 130.3(8) . 2_556
W9 O100 K1 93.8(7) . .
Na4 O100 K1 83.3(7) . .
K2 O100 K1 92.2(5) 2_556 .
Se4 O101 W12 116.6(8) . .
Se4 O101 W27 116.4(7) . .
W12 O101 W27 91.0(5) . .
Se4 O101 W30 139.7(8) . .
W12 O101 W30 90.6(5) . .
W27 O101 W30 90.5(6) . .
W20 O102 W2 153.2(10) . .
W29 O103 Na7 135.7(11) . .
W28 O104 K2 136.8(9) . .
W28 O104 K1 108.1(8) . 2_556
K2 O104 K1 114.2(6) . 2_556
W20 O105 K4 139.2(9) . 2_455
W8 O106 Na2 148.9(10) . .
W8 O106 K6 109.5(8) . .
Na2 O106 K6 101.4(7) . .
W8 O106 K8 128.5(9) . .
Na2 O106 K8 58.2(6) . .
K6 O106 K8 82.3(4) . .
W10 O107 W25 124.7(8) . .
W19 O108 K6 115.5(8) . 1_655
W19 O108 K7 148.6(10) . 1_655
K6 O108 K7 87.1(5) 1_655 1_655
W33 O109 Ce1 160.6(10) . .
W33 O110 K9 135.1(9) . 2_455
W30 O114 W34 148.4(10) . .
W30 O114 K5 110.4(7) . .
W34 O114 K5 99.0(7) . .
W35 O115 W31 128.9(11) . .
W35 O115 Na3 115.9(10) . .
W31 O115 Na3 109.8(10) . .
W32 O116 W31 124.7(9) . .
W1 O118 W19 162.6(9) . .
W1 O118 K10 93.3(7) . 2_556
W19 O118 K10 103.7(7) . 2_556
W1 O118 K6 93.7(6) . 1_655
W19 O118 K6 94.0(5) . 1_655
K10 O118 K6 51.5(5) 2_556 1_655
W31 O119 Ce1 161.7(10) . .
W14 O120 Ce1 155.9(10) . .
W24 O121 Na6 105.3(8) . .
W28 O122 W21 155.8(11) . .
W11 O123 W8 144.4(9) . .
W11 O123 K7 108.5(7) . .
W8 O123 K7 106.6(7) . .
W12 O124 K8 155.6(9) . .
Ce2 O2W K3 145.0(12) . 2_566
Ce2 O2WA Na4 133.5(12) . .
Ce2 O3W Na1 112.3(7) . .
Ce2 O3W K3 115.1(6) . .
Na1 O3W K3 102.2(7) . .
Ce1 O4W K9 115.4(8) . .
O2 K1 O94 104.9(5) . .
O2 K1 O104 109.9(6) . 2_556
O94 K1 O104 143.9(5) . 2_556
O2 K1 O27 81.0(5) . .
O94 K1 O27 106.9(5) . .
O104 K1 O27 70.2(5) 2_556 .
O2 K1 O55 77.4(5) . 2_556
O94 K1 O55 141.4(6) . 2_556
O104 K1 O55 58.5(5) 2_556 2_556
O27 K1 O55 111.4(5) . 2_556
O2 K1 O4 52.6(5) . .
O94 K1 O4 52.7(4) . .
O104 K1 O4 162.3(5) 2_556 .
O27 K1 O4 101.8(4) . .
O55 K1 O4 113.4(5) 2_556 .
O2 K1 O100 129.8(5) . .
O94 K1 O100 77.3(5) . .
O104 K1 O100 73.4(5) 2_556 .
O27 K1 O100 52.0(5) . .
O55 K1 O100 131.4(5) 2_556 .
O4 K1 O100 114.8(5) . .
O2 K1 W28 95.4(4) . 2_556
O94 K1 W28 156.1(4) . 2_556
O104 K1 W28 26.1(3) 2_556 2_556
O27 K1 W28 88.3(4) . 2_556
O55 K1 W28 32.4(3) 2_556 2_556
O4 K1 W28 143.3(3) . 2_556
O100 K1 W28 99.4(4) . 2_556
O2 K1 W3 23.3(3) . .
O94 K1 W3 81.5(3) . .
O104 K1 W3 133.0(4) 2_556 .
O27 K1 W3 88.7(3) . .
O55 K1 W3 94.9(4) 2_556 .
O4 K1 W3 29.3(3) . .
O100 K1 W3 125.3(3) . .
W28 K1 W3 117.87(17) 2_556 .
O2 K1 W7 81.3(4) . .
O94 K1 W7 23.6(3) . .
O104 K1 W7 164.6(4) 2_556 .
O27 K1 W7 102.4(4) . .
O55 K1 W7 136.2(4) 2_556 .
O4 K1 W7 29.7(3) . .
O100 K1 W7 91.4(4) . .
W28 K1 W7 168.1(2) 2_556 .
W3 K1 W7 58.00(9) . .
O2 K1 W9 103.5(4) . .
O94 K1 W9 83.0(4) . .
O104 K1 W9 79.9(4) 2_556 .
O27 K1 W9 29.3(3) . .
O55 K1 W9 134.7(4) 2_556 .
O4 K1 W9 100.8(3) . .
O100 K1 W9 26.3(3) . .
W28 K1 W9 104.57(16) 2_556 .
W3 K1 W9 101.91(15) . .
W7 K1 W9 87.31(13) . .
O2 K1 K10 71.7(5) . 2_556
O94 K1 K10 70.0(5) . 2_556
O104 K1 K10 130.3(5) 2_556 2_556
O27 K1 K10 150.2(5) . 2_556
O55 K1 K10 74.6(5) 2_556 2_556
O4 K1 K10 51.7(4) . 2_556
O100 K1 K10 145.2(5) . 2_556
W28 K1 K10 105.7(4) 2_556 2_556
W3 K1 K10 61.5(3) . 2_556
W7 K1 K10 62.4(3) . 2_556
W9 K1 K10 149.6(4) . 2_556
O104 K2 O96 98.0(5) . 2_556
O104 K2 O2 68.1(5) . .
O96 K2 O2 85.7(5) 2_556 .
O104 K2 O10W 149.0(7) . 2_556
O96 K2 O10W 75.5(7) 2_556 2_556
O2 K2 O10W 81.1(6) . 2_556
O104 K2 O33 100.7(5) . .
O96 K2 O33 123.3(5) 2_556 .
O2 K2 O33 54.2(4) . .
O10W K2 O33 61.6(6) 2_556 .
O104 K2 O86 102.8(5) . .
O96 K2 O86 158.9(5) 2_556 .
O2 K2 O86 105.5(5) . .
O10W K2 O86 88.4(7) 2_556 .
O33 K2 O86 56.3(5) . .
O104 K2 O100 80.1(5) . 2_556
O96 K2 O100 57.4(5) 2_556 2_556
O2 K2 O100 127.0(5) . 2_556
O10W K2 O100 118.2(6) 2_556 2_556
O33 K2 O100 178.8(5) . 2_556
O86 K2 O100 122.6(5) . 2_556
O104 K2 W23 100.8(4) . .
O96 K2 W23 149.6(4) 2_556 .
O2 K2 W23 79.5(3) . .
O10W K2 W23 76.1(6) 2_556 .
O33 K2 W23 29.3(3) . .
O86 K2 W23 27.3(3) . .
O100 K2 W23 149.7(4) 2_556 .
O104 K2 W9 82.0(4) . 2_556
O96 K2 W9 32.8(4) 2_556 2_556
O2 K2 W9 105.9(4) . 2_556
O10W K2 W9 103.9(6) 2_556 2_556
O33 K2 W9 155.1(4) . 2_556
O86 K2 W9 147.7(4) . 2_556
O100 K2 W9 25.8(3) 2_556 2_556
W23 K2 W9 174.6(2) . 2_556
O104 K2 W3 84.5(4) . .
O96 K2 W3 101.3(4) 2_556 .
O2 K2 W3 24.4(3) . .
O10W K2 W3 67.6(5) 2_556 .
O33 K2 W3 30.0(3) . .
O86 K2 W3 84.5(4) . .
O100 K2 W3 151.2(4) 2_556 .
W23 K2 W3 57.38(10) . .
W9 K2 W3 127.8(2) 2_556 .
O104 K2 W28 16.7(4) . .
O96 K2 W28 109.5(4) 2_556 .
O2 K2 W28 58.8(3) . .
O10W K2 W28 138.3(5) 2_556 .
O33 K2 W28 84.1(3) . .
O86 K2 W28 91.6(3) . .
O100 K2 W28 96.6(4) 2_556 .
W23 K2 W28 85.16(13) . .
W9 K2 W28 98.06(14) 2_556 .
W3 K2 W28 70.89(12) . .
O104 K2 K1 33.8(4) . 2_556
O96 K2 K1 79.7(4) 2_556 2_556
O2 K2 K1 94.8(4) . 2_556
O10W K2 K1 155.1(6) 2_556 2_556
O33 K2 K1 134.3(4) . 2_556
O86 K2 K1 116.3(4) . 2_556
O100 K2 K1 46.4(4) 2_556 2_556
W23 K2 K1 127.54(18) . 2_556
W9 K2 K1 53.37(11) 2_556 2_556
W3 K2 K1 115.83(18) . 2_556
W28 K2 K1 50.17(11) . 2_556
O41 K3 O31 86.7(5) 2_566 .
O41 K3 O3W 159.0(6) 2_566 .
O31 K3 O3W 109.9(5) . .
O41 K3 O85 74.1(5) 2_566 .
O31 K3 O85 108.1(5) . .
O3W K3 O85 88.1(5) . .
O41 K3 Na1 72.7(6) 2_566 2_566
O31 K3 Na1 81.1(5) . 2_566
O3W K3 Na1 121.3(6) . 2_566
O85 K3 Na1 144.9(6) . 2_566
O41 K3 O65 138.1(5) 2_566 .
O31 K3 O65 53.1(5) . .
O3W K3 O65 61.8(5) . .
O85 K3 O65 124.9(5) . .
Na1 K3 O65 88.2(5) 2_566 .
O41 K3 O2W 71.4(7) 2_566 2_566
O31 K3 O2W 145.2(7) . 2_566
O3W K3 O2W 98.6(7) . 2_566
O85 K3 O2W 91.9(7) . 2_566
Na1 K3 O2W 66.9(6) 2_566 2_566
O65 K3 O2W 134.7(7) . 2_566
O41 K3 O69 102.9(5) 2_566 .
O31 K3 O69 51.2(4) . .
O3W K3 O69 79.5(5) . .
O85 K3 O69 66.8(4) . .
Na1 K3 O69 132.2(5) 2_566 .
O65 K3 O69 63.1(4) . .
O2W K3 O69 158.7(6) 2_566 .
O41 K3 W4 110.4(4) 2_566 .
O31 K3 W4 30.7(3) . .
O3W K3 W4 89.8(4) . .
O85 K3 W4 132.3(4) . .
Na1 K3 W4 71.4(4) 2_566 .
O65 K3 W4 28.0(3) . .
O2W K3 W4 135.3(6) 2_566 .
O69 K3 W4 66.0(3) . .
O41 K3 W18 85.4(4) 2_566 .
O31 K3 W18 28.3(3) . .
O3W K3 W18 103.0(4) . .
O85 K3 W18 80.6(4) . .
Na1 K3 W18 107.6(4) 2_566 .
O65 K3 W18 64.9(3) . .
O2W K3 W18 156.8(6) 2_566 .
O69 K3 W18 26.9(3) . .
W4 K3 W18 53.61(10) . .
O41 K3 W27 95.8(4) 2_566 .
O31 K3 W27 111.3(4) . .
O3W K3 W27 66.7(4) . .
O85 K3 W27 21.7(3) . .
Na1 K3 W27 163.0(4) 2_566 .
O65 K3 W27 108.5(3) . .
O2W K3 W27 97.9(5) 2_566 .
O69 K3 W27 61.6(3) . .
W4 K3 W27 125.25(19) . .
W18 K3 W27 83.25(14) . .
O41 K3 Na1 130.0(5) 2_566 .
O31 K3 Na1 141.8(5) . .
O3W K3 Na1 38.6(4) . .
O85 K3 Na1 94.1(4) . .
Na1 K3 Na1 98.4(5) 2_566 .
O65 K3 Na1 88.8(4) . .
O2W K3 Na1 60.3(6) 2_566 .
O69 K3 Na1 116.9(4) . .
W4 K3 Na1 112.8(3) . .
W18 K3 Na1 141.6(3) . .
W27 K3 Na1 79.2(3) . .
O49 K4 O97 142.3(5) . 2
O49 K4 O105 123.5(5) . 2_455
O97 K4 O105 70.7(5) 2 2_455
O49 K4 O91 86.3(5) . 2
O97 K4 O91 112.2(5) 2 2
O105 K4 O91 128.9(5) 2_455 2
O49 K4 O42 123.1(5) . 2
O97 K4 O42 56.4(5) 2 2
O105 K4 O42 113.3(5) 2_455 2
O91 K4 O42 57.1(5) 2 2
O49 K4 O6W 73.0(6) . .
O97 K4 O6W 78.0(6) 2 .
O105 K4 O6W 143.3(7) 2_455 .
O91 K4 O6W 80.4(6) 2 .
O42 K4 O6W 60.2(6) 2 .
O49 K4 O11W 126.3(8) . 2
O97 K4 O11W 91.1(7) 2 2
O105 K4 O11W 55.5(8) 2_455 2
O91 K4 O11W 73.4(8) 2 2
O42 K4 O11W 86.2(7) 2 2
O6W K4 O11W 145.3(8) . 2
O49 K4 W16 141.7(4) . 2
O97 K4 W16 26.3(3) 2 2
O105 K4 W16 89.6(4) 2_455 2
O91 K4 W16 86.2(3) 2 2
O42 K4 W16 30.2(3) 2 2
O6W K4 W16 68.7(5) . 2
O11W K4 W16 86.9(6) 2 2
O49 K4 W10 104.6(4) . 2
O97 K4 W10 86.4(4) 2 2
O105 K4 W10 126.0(4) 2_455 2
O91 K4 W10 26.3(3) 2 2
O42 K4 W10 30.7(3) 2 2
O6W K4 W10 68.9(5) . 2
O11W K4 W10 77.7(7) 2 2
W16 K4 W10 60.11(10) 2 2
Na2 K5 O72 73.7(6) . 1_455
Na2 K5 O5 74.1(6) . .
O72 K5 O5 131.8(5) 1_455 .
Na2 K5 O22 111.3(6) . .
O72 K5 O22 174.3(5) 1_455 .
O5 K5 O22 53.6(4) . .
Na2 K5 O97 78.5(6) . 1_455
O72 K5 O97 98.4(5) 1_455 1_455
O5 K5 O97 109.1(5) . 1_455
O22 K5 O97 80.3(5) . 1_455
Na2 K5 O114 134.0(6) . .
O72 K5 O114 127.4(6) 1_455 .
O5 K5 O114 61.8(5) . .
O22 K5 O114 51.3(5) . .
O97 K5 O114 126.9(5) 1_455 .
Na2 K5 O99 92.4(5) . .
O72 K5 O99 97.5(5) 1_455 .
O5 K5 O99 49.5(5) . .
O22 K5 O99 85.2(5) . .
O97 K5 O99 158.6(5) 1_455 .
O114 K5 O99 49.1(4) . .
Na2 K5 W20 81.3(5) . .
O72 K5 W20 154.4(4) 1_455 .
O5 K5 W20 30.7(3) . .
O22 K5 W20 31.2(3) . .
O97 K5 W20 81.8(4) 1_455 .
O114 K5 W20 67.9(3) . .
O99 K5 W20 77.6(3) . .
Na2 K5 W34 134.0(5) . .
O72 K5 W34 150.4(5) 1_455 .
O5 K5 W34 63.9(3) . .
O22 K5 W34 25.9(4) . .
O97 K5 W34 97.8(4) 1_455 .
O114 K5 W34 29.2(3) . .
O99 K5 W34 74.5(3) . .
W20 K5 W34 53.05(9) . .
Na2 K5 W12 73.1(5) . .
O72 K5 W12 109.5(4) 1_455 .
O5 K5 W12 25.6(3) . .
O22 K5 W12 75.1(3) . .
O97 K5 W12 131.9(4) 1_455 .
O114 K5 W12 61.5(3) . .
O99 K5 W12 27.4(3) . .
W20 K5 W12 56.32(10) . .
W34 K5 W12 76.57(13) . .
Na2 K5 W5 66.0(5) . 1_455
O72 K5 W5 21.3(4) 1_455 1_455
O5 K5 W5 137.4(4) . 1_455
O22 K5 W5 157.7(5) . 1_455
O97 K5 W5 77.5(4) 1_455 1_455
O114 K5 W5 147.1(4) . 1_455
O99 K5 W5 116.7(3) . 1_455
W20 K5 W5 144.0(2) . 1_455
W34 K5 W5 158.7(2) . 1_455
W12 K5 W5 122.14(18) . 1_455
Na2 K5 W16 69.3(5) . 1_455
O72 K5 W16 76.9(4) 1_455 1_455
O5 K5 W16 122.3(4) . 1_455
O22 K5 W16 102.1(4) . 1_455
O97 K5 W16 21.8(3) 1_455 1_455
O114 K5 W16 146.8(4) . 1_455
O99 K5 W16 161.6(3) . 1_455
W20 K5 W16 99.8(2) . 1_455
W34 K5 W16 118.7(2) . 1_455
W12 K5 W16 138.1(2) . 1_455
W5 K5 W16 55.76(10) 1_455 1_455
Na6 K6 K10 77.4(8) . 2_456
Na6 K6 Na5 133.7(9) . .
K10 K6 Na5 128.9(7) 2_456 .
Na6 K6 O61 154.7(8) . 1_455
K10 K6 O61 80.6(6) 2_456 1_455
Na5 K6 O61 70.9(6) . 1_455
Na6 K6 O106 105.6(7) . .
K10 K6 O106 153.7(6) 2_456 .
Na5 K6 O106 68.0(6) . .
O61 K6 O106 88.7(5) 1_455 .
Na6 K6 O108 73.6(7) . 1_455
K10 K6 O108 87.7(6) 2_456 1_455
Na5 K6 O108 134.0(6) . 1_455
O61 K6 O108 93.0(5) 1_455 1_455
O106 K6 O108 68.9(5) . 1_455
Na6 K6 O6 62.5(7) . .
K10 K6 O6 139.2(6) 2_456 .
Na5 K6 O6 79.8(5) . .
O61 K6 O6 140.1(5) 1_455 .
O106 K6 O6 54.7(5) . .
O108 K6 O6 88.2(5) 1_455 .
Na6 K6 O118 107.3(8) . 1_455
K10 K6 O118 60.7(5) 2_456 1_455
Na5 K6 O118 118.7(6) . 1_455
O61 K6 O118 49.8(4) 1_455 1_455
O106 K6 O118 94.2(5) . 1_455
O108 K6 O118 50.2(4) 1_455 1_455
O6 K6 O118 136.8(5) . 1_455
Na6 K6 W8 90.0(6) . .
K10 K6 W8 165.3(6) 2_456 .
Na5 K6 W8 65.5(4) . .
O61 K6 W8 109.6(4) 1_455 .
O106 K6 W8 24.6(3) . .
O108 K6 W8 81.4(4) 1_455 .
O6 K6 W8 31.3(3) . .
O118 K6 W8 117.4(3) 1_455 .
Na6 K6 K8 155.9(6) . .
K10 K6 K8 123.4(5) 2_456 .
Na5 K6 K8 45.1(5) . .
O61 K6 K8 42.8(4) 1_455 .
O106 K6 K8 50.3(4) . .
O108 K6 K8 93.8(4) 1_455 .
O6 K6 K8 97.3(4) . .
O118 K6 K8 77.7(3) 1_455 .
W8 K6 K8 67.47(16) . .
Na6 K6 W1 132.2(7) . 1_455
K10 K6 W1 65.0(5) 2_456 1_455
Na5 K6 W1 93.7(5) . 1_455
O61 K6 W1 22.9(3) 1_455 1_455
O106 K6 W1 96.9(4) . 1_455
O108 K6 W1 76.2(4) 1_455 1_455
O6 K6 W1 151.3(4) . 1_455
O118 K6 W1 28.1(3) 1_455 1_455
W8 K6 W1 121.05(19) . 1_455
K8 K6 W1 60.63(17) . 1_455
Na6 K6 W19 85.2(7) . 1_455
K10 K6 W19 70.8(5) 2_456 1_455
Na5 K6 W19 135.7(5) . 1_455
O61 K6 W19 75.6(4) 1_455 1_455
O106 K6 W19 83.3(4) . 1_455
O108 K6 W19 22.7(3) 1_455 1_455
O6 K6 W19 110.8(4) . 1_455
O118 K6 W19 28.3(3) 1_455 1_455
W8 K6 W19 100.86(17) . 1_455
K8 K6 W19 90.58(19) . 1_455
W1 K6 W19 55.83(10) 1_455 1_455
Na6 K7 O123 117.1(8) . .
Na6 K7 O11W 130.6(9) . 1_455
O123 K7 O11W 72.3(8) . 1_455
Na6 K7 O6 64.4(8) . .
O123 K7 O6 53.0(5) . .
O11W K7 O6 109.9(8) 1_455 .
Na6 K7 O108 73.7(7) . 1_455
O123 K7 O108 99.0(5) . 1_455
O11W K7 O108 57.0(7) 1_455 1_455
O6 K7 O108 89.5(5) . 1_455
Na6 K7 O48 134.2(8) . .
O123 K7 O48 52.2(5) . .
O11W K7 O48 91.5(7) 1_455 .
O6 K7 O48 87.0(5) . .
O108 K7 O48 144.7(5) 1_455 .
Na6 K7 O26 83.5(7) . .
O123 K7 O26 63.4(5) . .
O11W K7 O26 133.7(8) 1_455 .
O6 K7 O26 51.3(4) . .
O108 K7 O26 140.5(5) 1_455 .
O48 K7 O26 51.1(4) . .
Na6 K7 W8 90.5(7) . .
O123 K7 W8 28.8(3) . .
O11W K7 W8 80.5(7) 1_455 .
O6 K7 W8 30.9(3) . .
O108 K7 W8 80.9(4) 1_455 .
O48 K7 W8 78.2(4) . .
O26 K7 W8 67.3(3) . .
Na6 K7 W11 139.3(7) . .
O123 K7 W11 27.5(3) . .
O11W K7 W11 71.3(7) 1_455 .
O6 K7 W11 76.2(4) . .
O108 K7 W11 117.2(4) 1_455 .
O48 K7 W11 28.4(3) . .
O26 K7 W11 63.4(3) . .
W8 K7 W11 56.26(11) . .
Na6 K7 W24 62.8(7) . .
O123 K7 W24 63.5(3) . .
O11W K7 W24 132.2(7) 1_455 .
O6 K7 W24 25.7(3) . .
O108 K7 W24 112.0(4) 1_455 .
O48 K7 W24 75.9(3) . .
O26 K7 W24 28.9(3) . .
W8 K7 W24 51.99(10) . .
W11 K7 W24 77.38(14) . .
Na6 K7 W26 105.9(7) . .
O123 K7 W26 64.3(4) . .
O11W K7 W26 120.0(7) 1_455 .
O6 K7 W26 74.2(3) . .
O108 K7 W26 161.5(4) 1_455 .
O48 K7 W26 28.8(3) . .
O26 K7 W26 26.0(3) . .
W8 K7 W26 80.65(15) . .
W11 K7 W26 51.00(10) . .
W24 K7 W26 54.59(11) . .
Na6 K7 K6 43.3(6) . .
O123 K7 K6 86.5(4) . .
O11W K7 K6 94.1(7) 1_455 .
O6 K7 K6 48.3(3) . .
O108 K7 K6 46.1(4) 1_455 .
O48 K7 K6 133.9(4) . .
O26 K7 K6 95.7(4) . .
W8 K7 K6 57.91(15) . .
W11 K7 K6 114.0(2) . .
W24 K7 K6 66.78(16) . .
W26 K7 K6 121.1(2) . .
O61 K8 O124 156.1(6) 1_455 .
O61 K8 Na5 75.1(6) 1_455 .
O124 K8 Na5 105.0(6) . .
O61 K8 O71 129.9(5) 1_455 2_566
O124 K8 O71 72.9(5) . 2_566
Na5 K8 O71 82.2(6) . 2_566
O61 K8 Na2 86.9(6) 1_455 .
O124 K8 Na2 72.3(6) . .
Na5 K8 Na2 120.5(7) . .
O71 K8 Na2 142.4(6) 2_566 .
O61 K8 O89 73.2(5) 1_455 2_566
O124 K8 O89 130.0(6) . 2_566
Na5 K8 O89 70.3(6) . 2_566
O71 K8 O89 57.1(5) 2_566 2_566
Na2 K8 O89 154.4(6) . 2_566
O61 K8 O106 90.3(5) 1_455 .
O124 K8 O106 68.6(5) . .
Na5 K8 O106 66.8(6) . .
O71 K8 O106 120.7(5) 2_566 .
Na2 K8 O106 56.9(5) . .
O89 K8 O106 136.7(5) 2_566 .
O61 K8 W4 105.2(4) 1_455 2_566
O124 K8 W4 97.3(4) . 2_566
Na5 K8 W4 72.0(5) . 2_566
O71 K8 W4 24.6(3) 2_566 2_566
Na2 K8 W4 165.0(5) . 2_566
O89 K8 W4 32.9(3) 2_566 2_566
O106 K8 W4 130.2(4) . 2_566
O61 K8 Na7 81.6(5) 1_455 1_455
O124 K8 Na7 118.9(6) . 1_455
Na5 K8 Na7 112.5(6) . 1_455
O71 K8 Na7 66.8(5) 2_566 1_455
Na2 K8 Na7 120.3(6) . 1_455
O89 K8 Na7 42.3(5) 2_566 1_455
O106 K8 Na7 171.6(5) . 1_455
W4 K8 Na7 54.8(3) 2_566 1_455
O61 K8 K6 47.4(4) 1_455 .
O124 K8 K6 115.2(5) . .
Na5 K8 K6 46.3(5) . .
O71 K8 K6 128.5(4) 2_566 .
Na2 K8 K6 80.0(5) . .
O89 K8 K6 97.1(4) 2_566 .
O106 K8 K6 47.4(4) . .
W4 K8 K6 114.6(2) 2_566 .
Na7 K8 K6 125.7(4) 1_455 .
O61 K8 W1 19.3(3) 1_455 1_455
O124 K8 W1 145.6(5) . 1_455
Na5 K8 W1 94.0(5) . 1_455
O71 K8 W1 139.1(4) 2_566 1_455
Na2 K8 W1 73.4(5) . 1_455
O89 K8 W1 83.1(4) 2_566 1_455
O106 K8 W1 94.1(4) . 1_455
W4 K8 W1 115.92(18) 2_566 1_455
Na7 K8 W1 77.6(4) 1_455 1_455
K6 K8 W1 59.84(15) . 1_455
O61 K8 Na1 139.8(5) 1_455 .
O124 K8 Na1 48.8(5) . .
Na5 K8 Na1 64.9(6) . .
O71 K8 Na1 43.0(4) 2_566 .
Na2 K8 Na1 116.0(6) . .
O89 K8 Na1 89.5(5) 2_566 .
O106 K8 Na1 77.8(5) . .
W4 K8 Na1 59.8(3) 2_566 .
Na7 K8 Na1 109.8(5) 1_455 .
K6 K8 Na1 101.7(4) . .
W1 K8 Na1 158.8(4) 1_455 .
O4W K9 O8W 86.0(8) . .
O4W K9 O82 92.2(7) . .
O8W K9 O82 152.1(8) . .
O4W K9 O60 115.5(7) . .
O8W K9 O60 92.1(7) . .
O82 K9 O60 113.5(6) . .
O4W K9 O57 64.8(6) . .
O8W K9 O57 71.4(7) . .
O82 K9 O57 132.3(7) . .
O60 K9 O57 53.9(5) . .
O4W K9 O12 85.4(6) . .
O8W K9 O12 136.0(8) . .
O82 K9 O12 71.4(6) . .
O60 K9 O12 54.1(5) . .
O57 K9 O12 65.8(5) . .
O4W K9 O110 90.4(6) . 2_455
O8W K9 O110 63.1(7) . 2_455
O82 K9 O110 89.1(6) . 2_455
O60 K9 O110 143.5(6) . 2_455
O57 K9 O110 129.4(6) . 2_455
O12 K9 O110 159.8(6) . 2_455
O4W K9 W23 109.4(5) . .
O8W K9 W23 121.4(7) . .
O82 K9 W23 85.4(5) . .
O60 K9 W23 29.7(3) . .
O57 K9 W23 66.4(4) . .
O12 K9 W23 28.1(3) . .
O110 K9 W23 159.6(5) 2_455 .
O4W K9 W25 92.1(5) . .
O8W K9 W25 70.1(6) . .
O82 K9 W25 137.7(5) . .
O60 K9 W25 30.7(3) . .
O57 K9 W25 27.3(3) . .
O12 K9 W25 67.1(4) . .
O110 K9 W25 132.9(5) 2_455 .
W23 K9 W25 53.68(14) . .
O4W K9 W17 71.4(5) . .
O8W K9 W17 149.7(7) . .
O82 K9 W17 22.0(4) . .
O60 K9 W17 115.5(5) . .
O57 K9 W17 114.0(4) . .
O12 K9 W17 63.7(4) . .
O110 K9 W17 96.3(4) 2_455 .
W23 K9 W17 85.9(2) . .
W25 K9 W17 128.9(3) . .
O4W K9 Ce1 31.4(5) . .
O8W K9 Ce1 76.6(6) . .
O82 K9 Ce1 114.6(5) . .
O60 K9 Ce1 85.7(4) . .
O57 K9 Ce1 33.4(3) . .
O12 K9 Ce1 73.8(4) . .
O110 K9 Ce1 111.5(4) 2_455 .
W23 K9 Ce1 88.6(2) . .
W25 K9 Ce1 60.64(16) . .
W17 K9 Ce1 92.6(2) . .
K6 K10 O70 100.7(8) 2_456 .
K6 K10 O15 96.9(8) 2_456 2_556
O70 K10 O15 144.5(10) . 2_556
K6 K10 O17 90.7(7) 2_456 2_556
O70 K10 O17 61.1(6) . 2_556
O15 K10 O17 88.2(7) 2_556 2_556
K6 K10 O4 124.8(8) 2_456 2_556
O70 K10 O4 93.4(8) . 2_556
O15 K10 O4 51.5(5) 2_556 2_556
O17 K10 O4 51.3(5) 2_556 2_556
K6 K10 O118 67.8(6) 2_456 2_556
O70 K10 O118 108.3(8) . 2_556
O15 K10 O118 51.6(5) 2_556 2_556
O17 K10 O118 49.3(5) 2_556 2_556
O4 K10 O118 57.1(5) 2_556 2_556
K6 K10 Na6 50.7(6) 2_456 2_456
O70 K10 Na6 51.4(7) . 2_456
O15 K10 Na6 143.8(10) 2_556 2_456
O17 K10 Na6 77.8(8) 2_556 2_456
O4 K10 Na6 128.8(10) 2_556 2_456
O118 K10 Na6 95.8(8) 2_556 2_456
K6 K10 W1 71.8(6) 2_456 2_556
O70 K10 W1 137.6(8) . 2_556
O15 K10 W1 27.8(4) 2_556 2_556
O17 K10 W1 77.0(6) 2_556 2_556
O4 K10 W1 62.5(5) 2_556 2_556
O118 K10 W1 29.6(4) 2_556 2_556
Na6 K10 W1 116.0(8) 2_456 2_556
K6 K10 K1 173.5(9) 2_456 2_556
O70 K10 K1 74.0(7) . 2_556
O15 K10 K1 85.7(7) 2_556 2_556
O17 K10 K1 83.3(6) 2_556 2_556
O4 K10 K1 52.7(5) 2_556 2_556
O118 K10 K1 109.8(7) 2_556 2_556
Na6 K10 K1 124.8(8) 2_456 2_556
W1 K10 K1 109.3(6) 2_556 2_556
K6 K10 W3 116.5(7) 2_456 2_556
O70 K10 W3 68.1(6) . 2_556
O15 K10 W3 76.4(6) 2_556 2_556
O17 K10 W3 27.5(3) 2_556 2_556
O4 K10 W3 27.9(3) 2_556 2_556
O118 K10 W3 59.2(5) 2_556 2_556
Na6 K10 W3 101.8(8) 2_456 2_556
W1 K10 W3 78.1(4) 2_556 2_556
K1 K10 W3 58.2(4) 2_556 2_556
K6 K10 W7 123.5(7) 2_456 2_556
O70 K10 W7 118.8(8) . 2_556
O15 K10 W7 29.4(4) 2_556 2_556
O17 K10 W7 76.9(5) 2_556 2_556
O4 K10 W7 27.7(3) 2_556 2_556
O118 K10 W7 62.5(5) 2_556 2_556
Na6 K10 W7 153.9(9) 2_456 2_556
W1 K10 W7 51.6(3) 2_556 2_556
K1 K10 W7 57.8(4) 2_556 2_556
W3 K10 W7 55.5(3) 2_556 2_556
K6 K10 W19 67.7(5) 2_456 2_556
O70 K10 W19 81.8(6) . 2_556
O15 K10 W19 76.8(6) 2_556 2_556
O17 K10 W19 27.7(4) 2_556 2_556
O4 K10 W19 62.0(5) 2_556 2_556
O118 K10 W19 26.9(3) 2_556 2_556
Na6 K10 W19 75.5(7) 2_456 2_556
W1 K10 W19 56.4(3) 2_556 2_556
K1 K10 W19 107.3(5) 2_556 2_556
W3 K10 W19 49.1(3) 2_556 2_556
W7 K10 W19 79.1(4) 2_556 2_556
O71 Na1 O3W 133.7(9) 2_566 .
O71 Na1 K3 86.1(7) 2_566 2_566
O3W Na1 K3 107.3(8) . 2_566
O71 Na1 O43 109.7(8) 2_566 .
O3W Na1 O43 110.0(8) . .
K3 Na1 O43 102.8(6) 2_566 .
O71 Na1 W15 132.3(7) 2_566 .
O3W Na1 W15 94.0(6) . .
K3 Na1 W15 80.2(4) 2_566 .
O43 Na1 W15 33.4(3) . .
O71 Na1 Na5 66.4(6) 2_566 .
O3W Na1 Na5 154.4(9) . .
K3 Na1 Na5 87.6(6) 2_566 .
O43 Na1 Na5 45.2(5) . .
W15 Na1 Na5 67.6(5) . .
O71 Na1 K8 44.3(5) 2_566 .
O3W Na1 K8 135.9(7) . .
K3 Na1 K8 115.5(6) 2_566 .
O43 Na1 K8 71.3(5) . .
W15 Na1 K8 103.2(5) . .
Na5 Na1 K8 41.9(4) . .
O71 Na1 K3 104.0(7) 2_566 .
O3W Na1 K3 39.2(5) . .
K3 Na1 K3 81.6(5) 2_566 .
O43 Na1 K3 146.2(7) . .
W15 Na1 K3 118.6(5) . .
Na5 Na1 K3 166.1(6) . .
K8 Na1 K3 137.4(5) . .
K5 Na2 O106 139.5(10) . .
K5 Na2 K8 118.9(8) . .
O106 Na2 K8 64.9(6) . .
K5 Na2 K6 179.4(8) . .
O106 Na2 K6 40.1(5) . .
K8 Na2 K6 60.6(4) . .
O75 Na3 O115 109.0(10) . .
O75 Na3 O87 99.8(9) . .
O115 Na3 O87 85.5(8) . .
O100 Na4 O94 91.1(8) . .
O100 Na4 O2WA 85.5(9) . .
O94 Na4 O2WA 81.7(8) . .
O100 Na4 K1 55.3(6) . .
O94 Na4 K1 43.4(5) . .
O2WA Na4 K1 101.9(7) . .
O43 Na5 K8 97.6(8) . .
O43 Na5 K6 95.1(7) . .
K8 Na5 K6 88.6(7) . .
O43 Na5 Na1 50.2(6) . .
K8 Na5 Na1 73.2(6) . .
K6 Na5 Na1 136.0(7) . .
K7 Na6 K6 94.2(8) . .
K7 Na6 O121 97.8(10) . .
K6 Na6 O121 96.9(11) . .
K7 Na6 O70 119.0(12) . 2_456
K6 Na6 O70 102.4(10) . 2_456
O121 Na6 O70 136.4(10) . 2_456
K7 Na6 K10 126.1(10) . 2_456
K6 Na6 K10 51.8(6) . 2_456
O121 Na6 K10 123.5(11) . 2_456
O70 Na6 K10 52.0(7) 2_456 2_456
K7 Na6 W24 75.0(7) . .
K6 Na6 W24 85.4(8) . .
O121 Na6 W24 26.4(4) . .
O70 Na6 W24 162.8(10) 2_456 .
K10 Na6 W24 129.8(10) 2_456 .
O103 Na7 O30 152.7(11) . 2_666
O103 Na7 O15 87.8(9) . 2_666
O30 Na7 O15 66.3(7) 2_666 2_666
O103 Na7 O89 123.6(11) . 2_666
O30 Na7 O89 59.9(7) 2_666 2_666
O15 Na7 O89 104.8(9) 2_666 2_666
O103 Na7 O39 84.5(8) . 2_666
O30 Na7 O39 76.1(8) 2_666 2_666
O15 Na7 O39 62.2(7) 2_666 2_666
O89 Na7 O39 57.2(7) 2_666 2_666
O103 Na7 W1 76.0(7) . 2_666
O30 Na7 W1 77.3(6) 2_666 2_666
O15 Na7 W1 31.6(4) 2_666 2_666
O89 Na7 W1 87.0(7) 2_666 2_666
O39 Na7 W1 33.2(4) 2_666 2_666
O103 Na7 W7 123.3(9) . 2_666
O30 Na7 W7 33.7(5) 2_666 2_666
O15 Na7 W7 36.5(4) 2_666 2_666
O89 Na7 W7 89.4(7) 2_666 2_666
O39 Na7 W7 77.2(6) 2_666 2_666
W1 Na7 W7 59.7(4) 2_666 2_666
O103 Na7 W4 157.4(10) . 2_666
O30 Na7 W4 28.6(5) 2_666 2_666
O15 Na7 W4 91.6(7) 2_666 2_666
O89 Na7 W4 35.3(5) 2_666 2_666
O39 Na7 W4 75.3(6) 2_666 2_666
W1 Na7 W4 91.8(5) 2_666 2_666
W7 Na7 W4 62.2(4) 2_666 2_666
O103 Na7 W29 100.9(8) . 2_666
O30 Na7 W29 71.6(7) 2_666 2_666
O15 Na7 W29 89.0(7) 2_666 2_666
O89 Na7 W29 28.0(4) 2_666 2_666
O39 Na7 W29 30.9(4) 2_666 2_666
W1 Na7 W29 63.4(4) 2_666 2_666
W7 Na7 W29 89.8(5) 2_666 2_666
W4 Na7 W29 56.5(3) 2_666 2_666
O103 Na7 W29 18.5(5) . .
O30 Na7 W29 162.6(9) 2_666 .
O15 Na7 W29 104.9(7) 2_666 .
O89 Na7 W29 111.0(8) 2_666 .
O39 Na7 W29 86.5(6) 2_666 .
W1 Na7 W29 87.8(5) 2_666 .
W7 Na7 W29 141.2(6) 2_666 .
W4 Na7 W29 146.2(7) 2_666 .
W29 Na7 W29 93.9(5) 2_666 .
O103 Na7 K8 115.9(9) . 1_655
O30 Na7 K8 87.7(7) 2_666 1_655
O15 Na7 K8 152.4(8) 2_666 1_655
O89 Na7 K8 51.0(5) 2_666 1_655
O39 Na7 K8 104.1(7) 2_666 1_655
W1 Na7 K8 136.8(7) 2_666 1_655
W7 Na7 K8 120.5(6) 2_666 1_655
W4 Na7 K8 61.1(3) 2_666 1_655
W29 Na7 K8 73.4(4) 2_666 1_655
W29 Na7 K8 97.5(5) . 1_655
K7 O11W K4 159.3(14) 1_655 2

loop_
_geom_bond_atom_site_label_1
_geom_bond_atom_site_label_2
_geom_bond_distance
_geom_bond_site_symmetry_2
W1 O61 1.729(16) .
W1 O15 1.837(15) .
W1 O39 1.886(16) .
W1 O118 1.892(16) .
W1 O23 1.975(15) .
W1 O51 2.289(14) .
W2 O64 1.735(15) .
W2 O67 1.768(15) .
W2 O21 1.903(16) .
W2 O25 1.976(16) .
W2 O102 2.120(16) .
W2 O35 2.197(16) .
W3 O2 1.729(15) .
W3 O17 1.896(15) .
W3 O4 1.897(16) .
W3 O16 1.932(14) .
W3 O33 1.969(16) .
W3 O36 2.320(14) .
W4 O71 1.725(15) .
W4 O65 1.774(17) .
W4 O30 1.870(17) .
W4 O31 1.969(15) .
W4 O89 2.087(18) .
W4 O63 2.367(15) .
W5 O72 1.711(17) .
W5 O23 1.861(15) .
W5 O14 1.902(15) .
W5 O1 1.937(16) .
W5 O7 1.939(14) .
W5 O50 2.300(16) .
W6 O87 1.739(16) .
W6 O10 1.871(14) .
W6 O18 1.893(16) .
W6 O28 1.946(16) .
W6 O7 1.958(15) .
W6 O50 2.291(16) .
W7 O94 1.720(16) .
W7 O29 1.753(14) .
W7 O4 1.919(16) .
W7 O30 1.981(17) .
W7 O15 2.071(15) .
W7 O51 2.271(14) .
W8 O35 1.708(16) .
W8 O106 1.717(16) .
W8 O43 1.924(15) .
W8 O123 1.961(16) .
W8 O6 2.034(16) .
W8 O76 2.501(15) .
W9 O100 1.718(18) .
W9 O37 1.732(15) .
W9 O66 1.921(17) .
W9 O27 1.971(16) .
W9 O96 2.115(17) .
W9 O56 2.317(15) .
W10 O91 1.718(16) .
W10 O107 1.856(16) .
W10 O34 1.860(17) .
W10 O8 1.932(15) .
W10 O42 1.935(16) .
W10 O24 2.511(15) .
W11 O81 1.702(17) .
W11 O25 1.856(16) .
W11 O79 1.882(16) .
W11 O48 1.893(16) .
W11 O123 1.901(17) .
W11 O95 2.362(15) .
W12 O124 1.706(16) .
W12 O99 1.864(15) .
W12 O5 1.883(17) .
W12 O21 1.914(15) .
W12 O32 1.959(18) .
W12 O101 2.396(15) .
W13 O62 1.719(18) .
W13 O53 1.739(16) .
W13 O18 1.930(15) .
W13 O47 1.958(16) .
W13 O45 2.131(15) .
W13 O69 2.241(16) .
W14 O75 1.719(16) .
W14 O120 1.754(17) .
W14 O10 1.926(15) .
W14 O20 1.937(17) .
W14 O38 2.067(14) .
W14 O83 2.308(15) .
W15 O9 1.726(14) .
W15 O41 1.747(18) .
W15 O66 1.925(17) .
W15 O43 2.003(15) .
W15 O19 2.085(16) .
W15 O76 2.331(15) .
W16 O97 1.730(16) .
W16 O38 1.869(14) .
W16 O1 1.882(16) .
W16 O42 1.900(16) .
W16 O44 2.032(16) .
W16 O83 2.317(16) .
W17 O82 1.71(2) .
W17 O74 1.896(16) .
W17 O58 1.914(15) .
W17 O11 1.947(16) .
W17 O79 1.997(15) .
W17 O95 2.351(15) .
W18 O69 1.741(16) .
W18 O112 1.746(18) .
W18 O28 1.880(15) .
W18 O31 1.906(15) .
W18 O13 2.028(15) .
W18 O63 2.400(17) .
W19 O108 1.719(17) .
W19 O44 1.823(17) .
W19 O8 1.898(16) .
W19 O118 1.914(16) .
W19 O17 1.982(15) .
W19 O36 2.271(14) .
W20 O105 1.664(18) .
W20 O102 1.774(16) .
W20 O98 1.917(16) .
W20 O5 1.968(16) .
W20 O22 1.986(17) .
W21 O3 1.750(14) .
W21 O52 1.751(16) .
W21 O16 1.903(14) .
W21 O74 1.962(16) .
W21 O122 2.141(17) .
W21 O12 2.165(17) .
W22 O70 1.737(17) .
W22 O96 1.811(18) .
W22 O55 1.848(17) .
W22 O68 1.912(18) .
W22 O46 2.044(16) .
W22 O56 2.510(15) .
W23 O86 1.771(17) .
W23 O12 1.791(16) .
W23 O33 1.883(16) .
W23 O60 1.922(15) .
W23 O34 2.033(16) .
W23 O24 2.363(15) .
W24 O121 1.709(16) .
W24 O19 1.854(16) .
W24 O6 1.856(16) .
W24 O68 1.907(17) .
W24 O26 1.995(15) .
W24 O76 2.500(15) .
W25 O49 1.724(15) .
W25 O57 1.758(16) .
W25 O20 1.910(17) .
W25 O60 1.977(17) .
W25 O107 2.070(16) .
W25 O24 2.355(14) .
W26 O73 1.737(18) .
W26 O46 1.822(16) .
W26 O26 1.857(15) .
W26 O11 1.951(16) .
W26 O48 2.011(15) .
W26 O95 2.387(16) .
W27 O85 1.738(16) .
W27 O47 1.897(16) .
W27 O88 1.917(17) .
W27 O32 1.918(18) .
W27 O78 1.931(17) .
W27 O101 2.406(16) .
W28 O104 1.735(17) .
W28 O122 1.756(17) .
W28 O27 1.888(16) .
W28 O58 1.933(16) .
W28 O55 2.024(17) .
W28 O56 2.498(14) .
W29 O103 1.691(17) .
W29 O13 1.829(15) .
W29 O89 1.836(18) .
W29 O14 1.924(15) .
W29 O39 1.954(16) .
W29 O63 2.475(17) .
W30 O93 1.679(19) .
W30 O54 1.817(18) .
W30 O114 1.864(18) .
W30 O78 1.973(17) .
W30 O99 2.014(15) .
W30 O101 2.414(15) .
W31 O119 1.725(18) .
W31 O117 1.749(16) .
W31 O40 1.906(19) .
W31 O115 1.92(2) .
W31 O116 2.116(18) .
W31 O90 2.316(17) .
W32 O84 1.727(15) .
W32 O116 1.828(18) .
W32 O77 1.92(2) .
W32 O80 1.94(2) .
W32 O54 2.030(18) .
W33 O110 1.706(18) .
W33 O109 1.765(16) .
W33 O40 1.917(18) .
W33 O98 1.942(17) .
W33 O92 2.086(18) .
W33 O59 2.291(17) .
W34 O113 1.706(18) .
W34 O92 1.823(18) .
W34 O80 1.87(2) .
W34 O22 1.883(18) .
W34 O114 1.977(18) .
W35 O111 1.72(2) .
W35 O45 1.774(15) .
W35 O115 1.92(2) .
W35 O88 1.930(18) .
W35 O77 1.950(19) .
Ce1 O62 2.472(18) .
Ce1 O120 2.487(17) .
Ce1 O64 2.498(15) .
Ce1 O3 2.540(13) .
Ce1 O1W 2.544(15) .
Ce1 O57 2.546(17) .
Ce1 O109 2.591(16) .
Ce1 O4W 2.59(2) .
Ce1 O119 2.597(18) .
Ce2 O67 2.447(15) .
Ce2 O65 2.485(17) .
Ce2 O29 2.490(14) .
Ce2 O52 2.508(17) .
Ce2 O9 2.537(14) .
Ce2 O2WA 2.544(17) .
Ce2 O2W 2.553(17) .
Ce2 O53 2.567(16) .
Ce2 O3W 2.586(15) .
Ce2 O37 2.609(15) .
Se1 O50 1.660(15) .
Se1 O51 1.711(14) .
Se1 O63 1.747(17) .
Se2 O76 1.708(15) .
Se2 O95 1.722(16) .
Se2 O56 1.732(14) .
Se3 O83 1.638(16) .
Se3 O36 1.678(14) .
Se3 O24 1.754(15) .
Se4 O101 1.665(16) .
Se4 O90 1.680(18) .
Se4 O59 1.692(17) .
O2 K1 2.741(17) .
O2 K2 2.873(18) .
O4 K10 3.20(3) 2_556
O4 K1 3.246(16) .
O5 K5 2.870(18) .
O6 K7 2.989(18) .
O6 K6 3.094(18) .
O12 K9 3.19(2) .
O15 Na7 2.55(3) 2_666
O15 K10 2.95(3) 2_556
O17 K10 3.11(3) 2_556
O22 K5 2.900(18) .
O26 K7 3.070(17) .
O27 K1 2.837(18) .
O30 Na7 2.40(3) 2_666
O31 K3 2.810(17) .
O33 K2 3.007(18) .
O39 Na7 2.71(3) 2_666
O41 K3 2.80(2) 2_566
O42 K4 3.015(17) 2
O43 Na5 2.74(3) .
O43 Na1 2.96(3) .
O48 K7 3.044(17) .
O49 K4 2.763(17) .
O55 K1 2.880(17) 2_556
O57 K9 3.14(2) .
O60 K9 2.88(2) .
O61 K8 2.714(18) 1_655
O61 K6 2.943(19) 1_655
O65 K3 3.143(18) .
O69 K3 3.261(17) .
O70 Na6 2.88(4) 2_456
O70 K10 2.90(3) .
O71 Na1 2.77(2) 2_566
O71 K8 2.84(2) 2_566
O72 K5 2.831(17) 1_655
O75 Na3 2.81(3) .
O82 K9 2.88(2) .
O85 K3 2.859(18) .
O86 K2 3.045(18) .
O87 Na3 2.85(3) .
O89 Na7 2.66(3) 2_666
O89 K8 3.073(19) 2_566
O91 K4 2.96(2) 2
O94 Na4 2.72(3) .
O94 K1 2.797(19) .
O96 K2 2.833(18) 2_556
O97 K4 2.886(18) 2
O97 K5 2.921(19) 1_655
O99 K5 3.276(18) .
O100 Na4 2.70(3) .
O100 K2 3.06(2) 2_556
O100 K1 3.36(2) .
O103 Na7 2.31(3) .
O104 K2 2.694(19) .
O104 K1 2.821(18) 2_556
O105 K4 2.938(19) 2_455
O106 Na2 2.87(3) .
O106 K6 2.967(19) .
O106 K8 3.10(2) .
O108 K6 2.978(19) 1_655
O108 K7 3.015(19) 1_655
O110 K9 3.25(2) 2_455
O114 K5 3.181(19) .
O115 Na3 2.83(3) .
O118 K10 3.22(3) 2_556
O118 K6 3.413(16) 1_655
O121 Na6 2.87(4) .
O123 K7 2.856(18) .
O124 K8 2.771(18) .
O2W K3 3.25(2) 2_566
O2WA Na4 2.99(3) .
O3W Na1 2.78(3) .
O3W K3 2.815(18) .
O4W K9 2.72(2) .
K1 O104 2.821(18) 2_556
K1 O55 2.880(17) 2_556
K2 O96 2.833(18) 2_556
K2 O10W 2.99(3) 2_556
K2 O100 3.06(2) 2_556
K3 O41 2.80(2) 2_566
K3 Na1 2.88(2) 2_566
K3 O2W 3.25(2) 2_566
K4 O97 2.886(18) 2
K4 O105 2.938(19) 2_455
K4 O91 2.96(2) 2
K4 O42 3.015(17) 2
K4 O6W 3.02(3) .
K4 O11W 3.06(3) 2
K5 O72 2.831(17) 1_455
K5 O97 2.921(19) 1_455
K6 O61 2.943(19) 1_455
K6 O108 2.978(19) 1_455
K6 O118 3.413(16) 1_455
K7 O11W 2.97(3) 1_455
K7 O108 3.015(19) 1_455
K8 O61 2.714(18) 1_455
K8 O71 2.84(2) 2_566
K8 O89 3.073(19) 2_566
K9 O8W 2.79(3) .
K9 O110 3.25(2) 2_455
K10 O15 2.95(3) 2_556
K10 O17 3.12(3) 2_556
K10 O4 3.20(3) 2_556
K10 O118 3.22(3) 2_556
Na1 O71 2.77(2) 2_566
Na6 O70 2.88(4) 2_456
Na7 O30 2.40(3) 2_666
Na7 O15 2.55(3) 2_666
Na7 O89 2.66(3) 2_666
Na7 O39 2.71(3) 2_666
O10W K2 2.99(3) 2_556
O11W K7 2.97(3) 1_655
O11W K4 3.06(3) 2

loop_
_platon_squeeze_void_nr
_platon_squeeze_void_average_x
_platon_squeeze_void_average_y
_platon_squeeze_void_average_z
_platon_squeeze_void_volume
_platon_squeeze_void_count_electrons
1 0.236 0.478 1.000 2268.4 425.9
